data_7717799
loop_
_publ_author_name
'Singh, Varinder'
'Robb, Matthew G.'
'Brooker, Sally'

_publ_section_title
;
 Testing mixed metal bimetallic, and monometallic, cryptates for
 electrocatalytic hydrogen evolution
;
_journal_name_full 'Dalton Transactions'
_journal_paper_doi 10.1039/D4DT03161J
_journal_year 2025
_chemical_formula_moiety '2(C30 H36 Cu N14 Zn), 6(B F4), H2 O, C2 H3 N'
_chemical_formula_sum 'C62 H77 B6 Cu2 F24 N29 O Zn2'
_chemical_formula_weight 2023.20
_chemical_name_common 'heterobimetallic cryptate with solvent of crystallisation'
_chemical_name_systematic '[Zn(II)Cu(I)Li](BF4)3 0.5MeCN 0.5H2O'
_space_group_crystal_system monoclinic
_space_group_IT_number 14
_space_group_name_Hall '-P 2yn'
_space_group_name_H-M_alt 'P 1 21/n 1'
_atom_sites_solution_hydrogens mixed
_atom_sites_solution_primary iterative
_audit_creation_date 2024-07-04
_audit_creation_method
;
Olex2 1.5
(compiled 2024.02.16 svn.r378c4104 for OlexSys, GUI svn.r6928)
;
_audit_update_record
;
2024-07-04 deposited with the CCDC.	2025-01-07 downloaded from the CCDC.
;
_cell_angle_alpha 90
_cell_angle_beta 96.2500(10)
_cell_angle_gamma 90
_cell_formula_units_Z 4
_cell_length_a 12.44760(10)
_cell_length_b 26.5877(2)
_cell_length_c 24.0965(2)
_cell_measurement_reflns_used 32562
_cell_measurement_temperature 100.00(10)
_cell_measurement_theta_max 72.7270
_cell_measurement_theta_min 3.9010
_cell_volume 7927.41(11)
_computing_cell_refinement 'CrysAlisPro 1.171.40.84a (Rigaku OD, 2020)'
_computing_data_collection 'CrysAlisPro 1.171.40.84a (Rigaku OD, 2020)'
_computing_data_reduction 'CrysAlisPro 1.171.40.84a (Rigaku OD, 2020)'
_computing_molecular_graphics 'Olex2 1.5 (Dolomanov et al., 2009)'
_computing_publication_material 'Olex2 1.5 (Dolomanov et al., 2009)'
_computing_structure_refinement 'SHELXL 2016/6 (Sheldrick, 2015)'
_computing_structure_solution 'olex2.solve 1.5 (Bourhis et al., 2015)'
_diffrn_ambient_environment N~2~
_diffrn_ambient_temperature 100.00(10)
_diffrn_detector 'CCD plate'
_diffrn_detector_area_resol_mean 10.3449
_diffrn_detector_type Atlas
_diffrn_measured_fraction_theta_full 0.999
_diffrn_measured_fraction_theta_max 0.981
_diffrn_measurement_details
;
List of Runs (angles in degrees, time in seconds):

  # Type    Start    End  Width  t~exp~   \w     \q     \k     \f   Frames
#--------------------------------------------------------------------------
  1  \w    -87.00  -6.00   1.00    1.63    --  -42.17 125.00 120.00   81
  2  \w   -116.00 -18.00   1.00    1.63    --  -42.17 -38.00 -90.00   98
  3  \w     27.00  98.00   1.00    1.63    --   42.17-125.00-180.00   71
  4  \w      6.00  83.00   1.00    1.63    --   42.17 -99.00 150.00   77
  5  \w    103.00 178.00   1.00   25.00    --  104.32  77.00-120.00   75
  6  \w     28.00 137.00   1.00   25.00    --  104.32 -77.00 -60.00  109
  7  \w    103.00 178.00   1.00   25.00    --  104.32  77.00 -60.00   75
  8  \w     97.00 178.00   1.00   25.00    --  104.32 125.00  30.00   81
  9  \w    103.00 178.00   1.00   25.00    --  104.32  77.00-150.00   75
 10  \w     31.00 112.00   1.00   25.00    --  104.32-125.00-120.00   81
 11  \w     75.00 177.00   1.00   25.00    --  104.32  61.00  30.00  102
 12  \w   -115.00 -14.00   1.00    1.63    --  -42.17 -57.00-150.00  101
 13  \w   -116.00 -18.00   1.00    1.63    --  -42.17 -38.00 120.00   98
 14  \w   -115.00 -14.00   1.00    1.63    --  -42.17 -57.00  30.00  101
 15  \w     75.00 177.00   1.00   25.00    --  104.32  61.00-180.00  102
 16  \w     78.00 177.00   1.00   25.00    --  104.32  45.00  90.00   99
 17  \w     76.00 178.00   1.00   25.00    --  104.32  30.00 150.00  102
;
_diffrn_measurement_device 'four-circle diffractometer'
_diffrn_measurement_device_type 'SuperNova, Dual, Cu at home/near, Atlas'
_diffrn_measurement_method '\w scans'
_diffrn_orient_matrix_type 'CrysAlisPro convention (1999,Acta A55,543-557)'
_diffrn_orient_matrix_UB_11 -0.0334954000
_diffrn_orient_matrix_UB_12 -0.0548038000
_diffrn_orient_matrix_UB_13 0.0096657000
_diffrn_orient_matrix_UB_21 0.0748977000
_diffrn_orient_matrix_UB_22 -0.0010678000
_diffrn_orient_matrix_UB_23 0.0552561000
_diffrn_orient_matrix_UB_31 -0.0936892000
_diffrn_orient_matrix_UB_32 0.0187603000
_diffrn_orient_matrix_UB_33 0.0314381000
_diffrn_radiation_monochromator mirror
_diffrn_radiation_probe x-ray
_diffrn_radiation_type 'Cu K\a'
_diffrn_radiation_wavelength 1.54184
_diffrn_reflns_av_R_equivalents 0.0636
_diffrn_reflns_av_unetI/netI 0.0348
_diffrn_reflns_Laue_measured_fraction_full 0.999
_diffrn_reflns_Laue_measured_fraction_max 0.981
_diffrn_reflns_limit_h_max 13
_diffrn_reflns_limit_h_min -15
_diffrn_reflns_limit_k_max 32
_diffrn_reflns_limit_k_min -32
_diffrn_reflns_limit_l_max 29
_diffrn_reflns_limit_l_min -29
_diffrn_reflns_number 73000
_diffrn_reflns_point_group_measured_fraction_full 0.999
_diffrn_reflns_point_group_measured_fraction_max 0.981
_diffrn_reflns_theta_full 67.684
_diffrn_reflns_theta_max 72.884
_diffrn_reflns_theta_min 3.691
_diffrn_source 'micro-focus sealed X-ray tube'
_diffrn_source_type 'SuperNova (Cu) X-ray Source'
_exptl_absorpt_coefficient_mu 2.355
_exptl_absorpt_correction_T_max 1.00000
_exptl_absorpt_correction_T_min 0.40945
_exptl_absorpt_correction_type multi-scan
_exptl_absorpt_process_details
;
CrysAlisPro 1.171.40.84a (Rigaku Oxford Diffraction, 2020)
Empirical absorption correction using spherical harmonics,
implemented in SCALE3 ABSPACK scaling algorithm.
;
_exptl_crystal_colour 'clear brownish red'
_exptl_crystal_colour_lustre clear
_exptl_crystal_colour_modifier brownish
_exptl_crystal_colour_primary red
_exptl_crystal_density_diffrn 1.695
_exptl_crystal_description needle
_exptl_crystal_F_000 4096
_exptl_crystal_preparation 'tested as hydrogen electrocatalyst'
_exptl_crystal_recrystallization_method 'Re-crystallisation from solvent: from MeCN by vapour diffusion of diethylether'
_exptl_crystal_size_max 0.821
_exptl_crystal_size_mid 0.081
_exptl_crystal_size_min 0.072
_refine_diff_density_max 0.890
_refine_diff_density_min -1.073
_refine_diff_density_rms 0.107
_refine_ls_extinction_method none
_refine_ls_goodness_of_fit_ref 1.147
_refine_ls_hydrogen_treatment constr
_refine_ls_matrix_type full
_refine_ls_number_parameters 1207
_refine_ls_number_reflns 15528
_refine_ls_number_restraints 21
_refine_ls_restrained_S_all 1.150
_refine_ls_R_factor_all 0.0913
_refine_ls_R_factor_gt 0.0850
_refine_ls_shift/su_max 0.000
_refine_ls_shift/su_mean 0.000
_refine_ls_structure_factor_coef Fsqd
_refine_ls_weighting_details 'w=1/[\s^2^(Fo^2^)+(0.0476P)^2^+48.0666P] where P=(Fo^2^+2Fc^2^)/3'
_refine_ls_weighting_scheme calc
_refine_ls_wR_factor_gt 0.1906
_refine_ls_wR_factor_ref 0.1943
_reflns_Friedel_coverage 0.000
_reflns_number_gt 14237
_reflns_number_total 15528
_reflns_threshold_expression 'I > 2\s(I)'
_cod_data_source_file d4dt03161j2.cif
_cod_data_source_block vs129_needles
_cod_database_code 7717799
_shelx_shelxl_version_number 2016/6
_chemical_oxdiff_formula CHNZnCu
_shelx_space_group_comment
;
The symmetry employed for this shelxl refinement is uniquely defined
by the following loop, which should always be used as a source of
symmetry information in preference to the above space-group names.
They are only intended as comments.
;
_shelx_estimated_absorpt_t_max 0.849
_shelx_estimated_absorpt_t_min 0.248
_reflns_odcompleteness_completeness 99.81
_reflns_odcompleteness_iscentric 1
_reflns_odcompleteness_theta 66.49
_olex2_refinement_description
;
1. Fixed Uiso
 At 1.2 times of:
  All C(H,H) groups
 At 1.5 times of:
  All C(H,H,H) groups, All O(H,H) groups
2. Restrained planarity
 N400, N300, C640, C700, C6, C5
 with sigma of 0.1
 C240, N700, N800, C270, C26, C25
 with sigma of 0.1
 N700, N800, C270, C26, C25, C240
 with sigma of 0.09
 C15, C16, C170, C140, N120, N110
 with sigma of 0.09
 C5, C6, C700, C640, N300, N400
 with sigma of 0.1
3. Uiso/Uaniso restraints and constraints
Uanis(N3) \\sim Ueq: with sigma of 0.1 and sigma for terminal atoms of 0.2
Uiso(C34) = Uiso(C340)
Uiso(C370) = Uiso(C37)
Uiso(C540) = Uiso(C54)
Uiso(C570) = Uiso(C57)
Uiso(C44) = Uiso(C440)
Uiso(C47) = Uiso(C470)
Uiso(C27) = Uiso(C270)
Uiso(C24) = Uiso(C240)
Uiso(C640) = Uiso(C4)
Uiso(C700) = Uiso(C7)
Uiso(C17) = Uiso(C170)
Uiso(C14) = Uiso(C140)
4. Others
 Fixed Sof: Zn01(0.85) Cu02(0.85) N11(0.85) C14(0.85) H15(0.85) H15A(0.15)
 H16(0.85) H16A(0.15) C17(0.85) N12(0.85) H8B(0.15) H8A(0.85) H13(0.85)
 H13A(0.15) N8(0.85) C27(0.85) H26(0.85) H26A(0.15) H25(0.85) H25A(0.15)
 C24(0.85) N7(0.85) H28(0.85) H28A(0.15) C700(0.15) H18(0.85) H18A(0.15)
 H3A(0.85) H3B(0.15) N4(0.85) C7(0.85) H6B(0.15) H6A(0.85) H5A(0.85) H5B(0.15)
 C4(0.85) N3(0.85) H23(0.85) H23A(0.15) C640(0.15) Zn03(0.45) Zn04(0.55)
 Cu1(0.45) Cu3(0.55) N250(0.45) N22(0.55) N21(0.55) C44(0.55) H45(0.55)
 H45A(0.45) H46(0.55) H46A(0.45) C47(0.55) N220(0.45) N210(0.45) N260(0.45)
 N170(0.45) N180(0.45) N25(0.55) N26(0.55) C57(0.55) H56(0.55) H56A(0.45)
 H55(0.55) H55A(0.45) C54(0.55) C540(0.45) H58(0.55) H58A(0.45) H53(0.55)
 H53A(0.45) C570(0.45) H43(0.55) H43A(0.45) H33A(0.45) H33(0.55) H48(0.55)
 H48A(0.45) H38A(0.45) H38(0.55) C370(0.45) F63A(0.6) F64A(0.6) F34B(0.4)
 F32B(0.4) F33B(0.4) F34A(0.6) F63B(0.4) F64B(0.4) F32A(0.6) Zn1(0.15)
 Cu2(0.15) N400(0.15) N110(0.15) N300(0.15) N800(0.15) N700(0.15) N120(0.15)
 C340(0.45) C37(0.55) N18(0.55) N17(0.55) C34(0.55) H35A(0.45) H35(0.55)
 H36A(0.45) H36(0.55) C440(0.45) C470(0.45) C270(0.15) C240(0.15) C170(0.15)
 C140(0.15) F33A(0.6)
5.a Free rotating group:
 O1(H1C,H1D)
5.b Secondary CH2 refined with riding coordinates:
 C12(H12A,H12B), C22(H22A,H22B), C9(H9A,H9B), C1(H1A,H1B), C19(H19A,H19B),
 C21(H21A,H21B), C20(H20A,H20B), C29(H29A,H29B), C10(H10A,H10B), C30(H30A,H30B),
  C2(H2A,H2B), C11(H11A,H11B), C60(H60A,H60B), C59(H59A,H59B), C39(H39A,H39B),
 C49(H49A,H49B), C40(H40A,H40B), C42(H42A,H42B), C32(H32A,H32B), C51(H51A,H51B),
  C52(H52A,H52B), C41(H41A,H41B), C31(H31A,H31B), C50(H50A,H50B)
5.c Aromatic/amide H refined with riding coordinates:
 C15(H15), C15(H15A), C16(H16), C16(H16A), C8(H8B), C8(H8A), C13(H13),
 C13(H13A), C26(H26), C26(H26A), C25(H25), C25(H25A), C28(H28), C28(H28A),
 C18(H18), C18(H18A), C3(H3A), C3(H3B), C6(H6B), C6(H6A), C5(H5A), C5(H5B),
 C23(H23), C23(H23A), C45(H45), C45(H45A), C46(H46), C46(H46A), C56(H56),
 C56(H56A), C55(H55), C55(H55A), C58(H58), C58(H58A), C53(H53), C53(H53A),
 C43(H43), C43(H43A), C33(H33A), C33(H33), C48(H48), C48(H48A), C38(H38A),
 C38(H38), C35(H35A), C35(H35), C36(H36A), C36(H36)
5.d Fitted hexagon refined as free rotating group:
 N11(C14,C15,C16,C17,N12), N8(C27,C26,C25,C24,N7), N4(C7,C6,C5,C4,N3), N22(N21,
 C44,C45,C46,C47), N25(N26,C57,C56,C55,C54), C37(N18,N17,C34,C35,C36)
5.e Idealised Me refined as rotating group:
 C033(H03A,H03B,H03C)
;
_olex2_submission_special_instructions 'No special instructions were received'
_oxdiff_exptl_absorpt_empirical_details
;
Empirical correction (ABSPACK) includes:
- Absorption correction using spherical harmonics
- Frame scaling
;
_oxdiff_exptl_absorpt_empirical_full_max 1.696
_oxdiff_exptl_absorpt_empirical_full_min 0.313

loop_
_space_group_symop_operation_xyz
'x, y, z'
'-x+1/2, y+1/2, -z+1/2'
'-x, -y, -z'
'x-1/2, -y-1/2, z-1/2'

loop_
_atom_site_label
_atom_site_type_symbol
_atom_site_fract_x
_atom_site_fract_y
_atom_site_fract_z
_atom_site_U_iso_or_equiv
_atom_site_adp_type
_atom_site_occupancy
_atom_site_site_symmetry_order
_atom_site_calc_flag
_atom_site_refinement_flags_posn
_atom_site_refinement_flags_adp
_atom_site_refinement_flags_occupancy
_atom_site_disorder_assembly
_atom_site_disorder_group
Zn01 Zn 0.92149(13) 0.67263(7) 0.60431(6) 0.0195(3) Uani 0.85 1 d . . P A 1
Cu02 Cu 0.72916(12) 0.76009(5) 0.75382(6) 0.0205(3) Uani 0.85 1 d . . P B 1
N6 N 0.8618(3) 0.76880(15) 0.80921(16) 0.0222(8) Uani 1 1 d . . . . .
N5 N 0.8073(3) 0.64241(15) 0.54203(16) 0.0243(8) Uani 1 1 d . . . . .
N10 N 0.6322(3) 0.70168(16) 0.77031(16) 0.0257(8) Uani 1 1 d . . . . .
N9 N 1.0110(3) 0.72206(15) 0.55660(16) 0.0244(8) Uani 1 1 d . . . . .
N13 N 1.0334(3) 0.61392(15) 0.63218(16) 0.0243(8) Uani 1 1 d . . . . .
N1 N 0.6456(3) 0.79442(16) 0.82660(17) 0.0279(9) Uani 1 1 d . . . . .
N2 N 0.6735(3) 0.82236(16) 0.71500(18) 0.0281(9) Uani 1 1 d . . . . .
N14 N 1.0170(3) 0.62290(16) 0.51578(17) 0.0271(9) Uani 1 1 d . . . . .
N11 N 0.7681(2) 0.65541(10) 0.70055(12) 0.0195(9) Uani 0.85 1 d G . P A 1
C14 C 0.7385(2) 0.63239(13) 0.74840(13) 0.0270(14) Uiso 0.85 1 d G . P A 1
C15 C 0.7987(3) 0.59228(13) 0.77215(12) 0.0352(12) Uani 1 1 d G . . . .
H15 H 0.778494 0.576545 0.804860 0.042 Uiso 0.85 1 calc R U P A 1
H15A H 0.766634 0.574356 0.800221 0.042 Uiso 0.15 1 calc R U P A 2
C16 C 0.8884(3) 0.57519(11) 0.74804(13) 0.0334(11) Uani 1 1 d G . . . .
H16 H 0.929514 0.547778 0.764273 0.040 Uiso 0.85 1 calc R U P A 1
H16A H 0.920918 0.543204 0.755342 0.040 Uiso 0.15 1 calc R U P A 2
C17 C 0.9179(2) 0.59821(12) 0.70018(13) 0.0230(12) Uiso 0.85 1 d G . P A 1
N12 N 0.8578(2) 0.63832(11) 0.67644(11) 0.0200(9) Uani 0.85 1 d G . P A 1
C8 C 0.7227(4) 0.6672(2) 0.5267(2) 0.0292(11) Uani 1 1 d . . . . .
H8B H 0.686522 0.661850 0.490430 0.035 Uiso 0.15 1 calc R U P C 2
H8A H 0.672515 0.654781 0.497403 0.035 Uiso 0.85 1 calc R U P D 1
C13 C 0.6518(4) 0.6549(2) 0.7727(2) 0.0294(11) Uani 1 1 d . . . . .
H13 H 0.606155 0.633970 0.791837 0.035 Uiso 0.85 1 calc R U P A 1
H13A H 0.600458 0.632611 0.785722 0.035 Uiso 0.15 1 calc R U P A 2
N8 N 0.9849(2) 0.73085(9) 0.66163(11) 0.0190(9) Uani 0.85 1 d G . P A 1
C27 C 1.0463(3) 0.76768(12) 0.63894(9) 0.0221(11) Uiso 0.85 1 d G . P A 1
C26 C 1.0838(2) 0.80875(10) 0.67110(12) 0.0254(10) Uani 1 1 d G . . . .
H26 H 1.125741 0.833924 0.655593 0.030 Uiso 0.85 1 calc R U P A 1
H26A H 1.144307 0.824396 0.657444 0.030 Uiso 0.15 1 calc R U P A 2
C25 C 1.0599(3) 0.81300(10) 0.72593(12) 0.0248(10) Uani 1 1 d G . . . .
H25 H 1.085592 0.841068 0.747903 0.030 Uiso 0.85 1 calc R U P A 1
H25A H 1.100836 0.833314 0.752944 0.030 Uiso 0.15 1 calc R U P A 2
C24 C 0.9986(3) 0.77617(11) 0.74861(9) 0.0211(11) Uiso 0.85 1 d G . P A 1
N7 N 0.9610(2) 0.73510(10) 0.71646(11) 0.0193(9) Uani 0.85 1 d G . P A 1
C28 C 1.0540(4) 0.7602(2) 0.5811(2) 0.0300(11) Uani 1 1 d . . . . .
H28 H 1.091570 0.783928 0.560854 0.036 Uiso 0.85 1 calc R U P A 1
H28A H 1.110522 0.777372 0.565409 0.036 Uiso 0.15 1 calc R U P A 2
C700 C 0.6734(19) 0.7085(11) 0.5681(13) 0.0239(11) Uiso 0.15 1 d . . P A 2
C18 C 1.0115(4) 0.58795(19) 0.6738(2) 0.0266(10) Uani 1 1 d . . . . .
H18 H 1.058393 0.561431 0.687288 0.032 Uiso 0.85 1 calc R U P A 1
H18A H 1.046618 0.556628 0.681616 0.032 Uiso 0.15 1 calc R U P A 2
C12 C 0.5391(4) 0.7196(2) 0.7970(2) 0.0286(10) Uani 1 1 d . . . . .
H12A H 0.499688 0.690679 0.810883 0.034 Uiso 1 1 calc R U . . .
H12B H 0.489029 0.738218 0.769606 0.034 Uiso 1 1 calc R U . . .
C22 C 0.8308(4) 0.7725(2) 0.8660(2) 0.0292(11) Uani 1 1 d . . . . .
H22A H 0.893133 0.784494 0.891572 0.035 Uiso 1 1 calc R U . . .
H22B H 0.810030 0.738827 0.878779 0.035 Uiso 1 1 calc R U . . .
C9 C 0.8281(4) 0.5969(2) 0.5110(2) 0.0309(11) Uani 1 1 d . . . . .
H9A H 0.763613 0.588332 0.484944 0.037 Uiso 1 1 calc R U . . .
H9B H 0.843186 0.568433 0.537183 0.037 Uiso 1 1 calc R U . . .
C1 C 0.5844(4) 0.8368(2) 0.7994(2) 0.0306(11) Uani 1 1 d . . . . .
H1A H 0.571515 0.862345 0.827824 0.037 Uiso 1 1 calc R U . . .
H1B H 0.513232 0.824608 0.782235 0.037 Uiso 1 1 calc R U . . .
C3 C 0.6482(4) 0.8306(2) 0.6630(2) 0.0319(11) Uani 1 1 d . . . . .
H3A H 0.614131 0.861531 0.651998 0.038 Uiso 0.85 1 calc R U P E 1
H3B H 0.628599 0.862784 0.648080 0.038 Uiso 0.15 1 calc R U P F 2
N4 N 0.7772(2) 0.72488(11) 0.59812(13) 0.0220(9) Uani 0.85 1 d G . P A 1
C7 C 0.7018(3) 0.71347(11) 0.55299(12) 0.0239(11) Uiso 0.85 1 d G . P A 1
C6 C 0.6099(2) 0.74304(13) 0.54172(12) 0.0318(11) Uani 1 1 d G . . . .
H6B H 0.579273 0.740082 0.504005 0.038 Uiso 0.15 1 calc R U P A 2
H6A H 0.558455 0.735237 0.510879 0.038 Uiso 0.85 1 calc R U P A 1
C5 C 0.5934(2) 0.78402(12) 0.57559(14) 0.0313(11) Uani 1 1 d G . . . .
H5A H 0.530609 0.804226 0.567890 0.038 Uiso 0.85 1 calc R U P A 1
H5B H 0.546021 0.811218 0.565078 0.038 Uiso 0.15 1 calc R U P A 2
C4 C 0.6687(3) 0.79543(11) 0.62072(13) 0.0265(13) Uiso 0.85 1 d G . P A 1
N3 N 0.7606(2) 0.76586(12) 0.63199(11) 0.0222(9) Uani 0.85 1 d G U P A 1
C19 C 1.1239(4) 0.5989(2) 0.6030(2) 0.0323(11) Uani 1 1 d . . . . .
H19A H 1.163215 0.570831 0.623081 0.039 Uiso 1 1 calc R U . . .
H19B H 1.174584 0.627470 0.601473 0.039 Uiso 1 1 calc R U . . .
C21 C 0.7361(4) 0.8088(2) 0.8675(2) 0.0325(12) Uani 1 1 d . . . . .
H21A H 0.712065 0.808810 0.905353 0.039 Uiso 1 1 calc R U . . .
H21B H 0.759809 0.843325 0.859352 0.039 Uiso 1 1 calc R U . . .
C23 C 0.9580(4) 0.77970(18) 0.80165(19) 0.0235(9) Uani 1 1 d . . . . .
H23 H 1.005620 0.790758 0.832759 0.028 Uiso 0.85 1 calc R U P A 1
H23A H 1.013936 0.783188 0.831546 0.028 Uiso 0.15 1 calc R U P A 2
C640 C 0.653(2) 0.7800(14) 0.6248(14) 0.0265(13) Uiso 0.15 1 d . . P A 2
C20 C 1.0817(4) 0.5823(2) 0.5433(2) 0.0316(11) Uani 1 1 d . . . . .
H20A H 1.143321 0.574414 0.522028 0.038 Uiso 1 1 calc R U . . .
H20B H 1.037040 0.551601 0.544748 0.038 Uiso 1 1 calc R U . . .
C29 C 1.0277(4) 0.7129(2) 0.4984(2) 0.0287(11) Uani 1 1 d . . . . .
H29A H 1.074217 0.739695 0.485330 0.034 Uiso 1 1 calc R U . . .
H29B H 0.957343 0.713938 0.474891 0.034 Uiso 1 1 calc R U . . .
C10 C 0.9241(4) 0.6055(2) 0.4786(2) 0.0301(11) Uani 1 1 d . . . . .
H10A H 0.942653 0.573833 0.460339 0.036 Uiso 1 1 calc R U . . .
H10B H 0.905266 0.630964 0.449122 0.036 Uiso 1 1 calc R U . . .
C30 C 1.0805(4) 0.6622(2) 0.4922(2) 0.0308(11) Uani 1 1 d . . . . .
H30A H 1.085368 0.655193 0.452205 0.037 Uiso 1 1 calc R U . . .
H30B H 1.154633 0.662562 0.511761 0.037 Uiso 1 1 calc R U . . .
C2 C 0.6453(4) 0.8608(2) 0.7546(2) 0.0317(11) Uani 1 1 d . . . . .
H2A H 0.599640 0.886937 0.734566 0.038 Uiso 1 1 calc R U . . .
H2B H 0.711882 0.877106 0.772324 0.038 Uiso 1 1 calc R U . . .
C11 C 0.5792(4) 0.7542(2) 0.8458(2) 0.0305(11) Uani 1 1 d . . . . .
H11A H 0.516551 0.768899 0.862041 0.037 Uiso 1 1 calc R U . . .
H11B H 0.622039 0.734504 0.875187 0.037 Uiso 1 1 calc R U . . .
Zn03 Zn 0.4359(2) 0.51623(10) 0.71240(10) 0.0205(5) Uani 0.45 1 d . . P G 2
Zn04 Zn 0.27821(16) 0.58298(7) 0.85078(8) 0.0257(4) Uani 0.55 1 d . . P G 1
Cu1 Cu 0.2613(2) 0.59115(10) 0.87087(10) 0.0250(5) Uani 0.45 1 d . . P G 2
Cu3 Cu 0.4554(2) 0.50842(9) 0.69498(9) 0.0237(5) Uani 0.55 1 d . . P G 1
N27 N 0.5308(3) 0.56743(15) 0.66852(16) 0.0229(8) Uani 1 1 d . . . . .
N23 N 0.5335(3) 0.44959(15) 0.73178(17) 0.0241(8) Uani 1 1 d . . . . .
N19 N 0.3186(3) 0.48773(16) 0.64786(17) 0.0268(9) Uani 1 1 d . . . . .
N16 N 0.2267(4) 0.52958(17) 0.90954(18) 0.0315(9) Uani 1 1 d . . . . .
N24 N 0.1467(3) 0.63262(16) 0.82824(17) 0.0266(9) Uani 1 1 d . . . . .
N28 N 0.5266(3) 0.47252(15) 0.61621(16) 0.0250(8) Uani 1 1 d . . . . .
N15 N 0.1881(4) 0.62967(18) 0.94534(18) 0.0335(10) Uani 1 1 d . . . . .
N20 N 0.3922(3) 0.62567(16) 0.90579(17) 0.0290(9) Uani 1 1 d . . . . .
N250 N 0.2718(7) 0.5986(3) 0.7452(4) 0.0204(17) Uani 0.45 1 d . . P G 2
N22 N 0.4541(3) 0.50509(19) 0.81232(17) 0.0273(16) Uani 0.55 1 d G . P G 1
N21 N 0.4324(3) 0.54584(18) 0.8455(2) 0.0333(18) Uani 0.55 1 d G . P G 1
C44 C 0.5037(4) 0.55815(16) 0.89197(19) 0.0270(15) Uiso 0.55 1 d G . P G 1
C45 C 0.5966(3) 0.52972(16) 0.90528(15) 0.0422(14) Uani 1 1 d G . . . .
H45 H 0.645336 0.538137 0.937045 0.051 Uiso 0.55 1 calc R U P G 1
H45A H 0.627908 0.532208 0.942938 0.051 Uiso 0.45 1 calc R U P G 2
C46 C 0.6183(3) 0.48897(15) 0.87212(17) 0.0378(13) Uani 1 1 d G . . . .
H46 H 0.681839 0.469542 0.881215 0.045 Uiso 0.55 1 calc R U P G 1
H46A H 0.665175 0.462157 0.884740 0.045 Uiso 0.45 1 calc R U P G 2
C47 C 0.5471(4) 0.47666(16) 0.82564(18) 0.0239(14) Uiso 0.55 1 d G . P G 1
N220 N 0.5177(6) 0.5301(3) 0.7961(3) 0.0192(16) Uani 0.45 1 d . . P G 2
N210 N 0.4932(6) 0.5697(3) 0.8265(4) 0.0214(17) Uani 0.45 1 d . . P G 2
N260 N 0.3545(6) 0.5897(3) 0.7164(3) 0.0158(15) Uani 0.45 1 d . . P G 2
N170 N 0.2956(6) 0.4937(3) 0.8110(3) 0.0207(17) Uani 0.45 1 d . . P G 2
N180 N 0.3042(7) 0.4856(3) 0.7571(3) 0.0195(17) Uani 0.45 1 d . . P G 2
N25 N 0.3145(4) 0.61717(18) 0.77426(17) 0.0277(16) Uani 0.55 1 d G . P G 1
N26 N 0.4016(4) 0.60530(16) 0.7452(2) 0.0258(16) Uani 0.55 1 d G . P G 1
C57 C 0.4198(3) 0.63267(17) 0.69795(19) 0.0180(12) Uiso 0.55 1 d G . P G 1
C56 C 0.3510(3) 0.67190(15) 0.67982(15) 0.0360(12) Uani 1 1 d G . . . .
H56 H 0.363455 0.690607 0.647548 0.043 Uiso 0.55 1 calc R U P G 1
H56A H 0.377015 0.694739 0.654069 0.043 Uiso 0.45 1 calc R U P G 2
C55 C 0.2639(3) 0.68377(14) 0.70891(17) 0.0379(13) Uani 1 1 d G . . . .
H55 H 0.216810 0.710589 0.696516 0.046 Uiso 0.55 1 calc R U P G 1
H55A H 0.227111 0.715106 0.705147 0.046 Uiso 0.45 1 calc R U P G 2
C54 C 0.2456(3) 0.65641(17) 0.75613(18) 0.0191(13) Uiso 0.55 1 d G . P G 1
C60 C 0.5842(4) 0.51414(19) 0.59321(19) 0.0267(10) Uani 1 1 d . . . . .
H60A H 0.535791 0.531188 0.563725 0.032 Uiso 1 1 calc R U . . .
H60B H 0.647170 0.500921 0.576012 0.032 Uiso 1 1 calc R U . . .
C59 C 0.6226(4) 0.55183(19) 0.6386(2) 0.0256(10) Uani 1 1 d . . . . .
H59A H 0.679421 0.536359 0.665167 0.031 Uiso 1 1 calc R U . . .
H59B H 0.653993 0.581604 0.621688 0.031 Uiso 1 1 calc R U . . .
C540 C 0.2350(8) 0.6451(4) 0.7445(4) 0.0191(13) Uiso 0.45 1 d . . P G 2
C58 C 0.5004(4) 0.61272(19) 0.6656(2) 0.0274(10) Uani 1 1 d . . . . .
H58 H 0.532336 0.634628 0.640905 0.033 Uiso 0.55 1 calc R U P G 1
H58A H 0.540937 0.637596 0.648681 0.033 Uiso 0.45 1 calc R U P G 2
C39 C 0.3358(4) 0.4883(2) 0.5886(2) 0.0294(11) Uani 1 1 d . . . . .
H39A H 0.349455 0.523079 0.576671 0.035 Uiso 1 1 calc R U . . .
H39B H 0.270442 0.475567 0.565795 0.035 Uiso 1 1 calc R U . . .
C53 C 0.1507(4) 0.6580(2) 0.7837(2) 0.0329(11) Uani 1 1 d . . . . .
H53 H 0.090736 0.677842 0.769120 0.039 Uiso 0.55 1 calc R U P G 1
H53A H 0.101472 0.684870 0.774965 0.039 Uiso 0.45 1 calc R U P G 2
C49 C 0.5499(4) 0.41011(18) 0.6913(2) 0.0272(10) Uani 1 1 d . . . . .
H49A H 0.480055 0.393638 0.678997 0.033 Uiso 1 1 calc R U . . .
H49B H 0.599660 0.384303 0.709111 0.033 Uiso 1 1 calc R U . . .
C570 C 0.3972(8) 0.6259(4) 0.6901(4) 0.0180(12) Uiso 0.45 1 d . . P G 2
C43 C 0.4866(4) 0.6081(2) 0.9154(2) 0.0359(12) Uani 1 1 d . . . . .
H43 H 0.543043 0.626084 0.936428 0.043 Uiso 0.55 1 calc R U P G 1
H43A H 0.533545 0.621369 0.945549 0.043 Uiso 0.45 1 calc R U P G 2
C40 C 0.4324(4) 0.45501(19) 0.5801(2) 0.0281(10) Uani 1 1 d . . . . .
H40A H 0.416301 0.419684 0.589277 0.034 Uiso 1 1 calc R U . . .
H40B H 0.447165 0.456431 0.540629 0.034 Uiso 1 1 calc R U . . .
C33 C 0.1977(5) 0.4868(2) 0.8902(2) 0.0376(12) Uani 1 1 d . . . . .
H33A H 0.164196 0.463600 0.912823 0.045 Uiso 0.45 1 calc R U P H 2
H33 H 0.185378 0.459620 0.914251 0.045 Uiso 0.55 1 calc R U P I 1
C48 C 0.5743(4) 0.4448(2) 0.7816(2) 0.0345(12) Uani 1 1 d . . . . .
H48 H 0.625794 0.418835 0.790263 0.041 Uiso 0.55 1 calc R U P G 1
H48A H 0.608507 0.414585 0.795021 0.041 Uiso 0.45 1 calc R U P G 2
C42 C 0.3633(5) 0.6699(2) 0.9370(2) 0.0364(12) Uani 1 1 d . . . . .
H42A H 0.332983 0.696271 0.910794 0.044 Uiso 1 1 calc R U . . .
H42B H 0.428532 0.683669 0.958994 0.044 Uiso 1 1 calc R U . . .
C32 C 0.2185(5) 0.5402(2) 0.9688(2) 0.0392(13) Uani 1 1 d . . . . .
H32A H 0.291339 0.546451 0.988381 0.047 Uiso 1 1 calc R U . . .
H32B H 0.187034 0.510803 0.986430 0.047 Uiso 1 1 calc R U . . .
C38 C 0.2398(4) 0.4642(2) 0.6631(2) 0.0396(13) Uani 1 1 d . . . . .
H38A H 0.186809 0.449637 0.636563 0.048 Uiso 0.45 1 calc R U P J 2
H38 H 0.201977 0.441500 0.637552 0.048 Uiso 0.55 1 calc R U P K 1
C51 C 0.1048(4) 0.6631(2) 0.9187(2) 0.0335(11) Uani 1 1 d . . . . .
H51A H 0.136411 0.696700 0.913294 0.040 Uiso 1 1 calc R U . . .
H51B H 0.046467 0.667051 0.943171 0.040 Uiso 1 1 calc R U . . .
C52 C 0.0578(4) 0.6420(2) 0.8623(2) 0.0314(11) Uani 1 1 d . . . . .
H52A H 0.018713 0.610261 0.867790 0.038 Uiso 1 1 calc R U . . .
H52B H 0.006136 0.666307 0.843166 0.038 Uiso 1 1 calc R U . . .
C41 C 0.2801(5) 0.6550(2) 0.9759(2) 0.0379(13) Uani 1 1 d . . . . .
H41A H 0.314176 0.632268 1.005303 0.045 Uiso 1 1 calc R U . . .
H41B H 0.254834 0.685373 0.994295 0.045 Uiso 1 1 calc R U . . .
C31 C 0.1473(5) 0.5861(2) 0.9739(2) 0.0419(14) Uani 1 1 d . . . . .
H31A H 0.072721 0.578447 0.957537 0.050 Uiso 1 1 calc R U . . .
H31B H 0.145153 0.594213 1.013895 0.050 Uiso 1 1 calc R U . . .
C50 C 0.5973(4) 0.43222(19) 0.6409(2) 0.0279(10) Uani 1 1 d . . . . .
H50A H 0.670266 0.445861 0.652499 0.034 Uiso 1 1 calc R U . . .
H50B H 0.604046 0.405547 0.612776 0.034 Uiso 1 1 calc R U . . .
C370 C 0.2309(9) 0.4595(4) 0.7274(5) 0.0260(15) Uiso 0.45 1 d . . P G 2
F11 F 0.4555(3) 0.77072(15) 0.66808(16) 0.0499(9) Uani 1 1 d . . . . .
F12 F 0.3258(3) 0.81835(15) 0.70173(14) 0.0499(9) Uani 1 1 d . . . . .
F13 F 0.2869(2) 0.77320(12) 0.62164(13) 0.0356(7) Uani 1 1 d . . . . .
F14 F 0.3967(3) 0.84194(13) 0.62223(14) 0.0422(8) Uani 1 1 d . . . . .
B1 B 0.3667(5) 0.8019(3) 0.6535(3) 0.0346(13) Uani 1 1 d . . . . .
F21 F 0.5179(3) 0.62445(13) 0.54116(14) 0.0417(8) Uani 1 1 d . . . . .
F22 F 0.3502(3) 0.6446(2) 0.55844(18) 0.0740(14) Uani 1 1 d . . . . .
F23 F 0.3759(3) 0.58175(14) 0.49880(16) 0.0515(9) Uani 1 1 d . . . . .
F24 F 0.4076(4) 0.66154(15) 0.47372(16) 0.0680(13) Uani 1 1 d . . . . .
B2 B 0.4106(5) 0.6286(2) 0.5177(2) 0.0317(12) Uani 1 1 d . . . . .
F31 F 0.7127(3) 0.73718(13) 0.33106(15) 0.0469(9) Uani 1 1 d . . . . .
B3 B 0.7402(6) 0.6983(3) 0.3689(3) 0.0395(15) Uani 1 1 d . . . . .
F43 F 0.5421(4) 0.3807(3) 0.9187(2) 0.102(2) Uani 1 1 d . . . . .
F42 F 0.3975(4) 0.36695(15) 0.96390(17) 0.0587(10) Uani 1 1 d . . . . .
F41 F 0.3872(5) 0.41715(18) 0.88864(19) 0.0784(14) Uani 1 1 d . . . . .
B4 B 0.4510(7) 0.4032(3) 0.9359(3) 0.0494(19) Uani 1 1 d . . . . .
F51 F 0.0134(3) 0.48136(17) 0.6223(3) 0.0857(18) Uani 1 1 d . . . . .
F53 F -0.1318(3) 0.43171(13) 0.60339(17) 0.0538(9) Uani 1 1 d . . . . .
F54 F -0.1495(3) 0.51616(13) 0.61806(18) 0.0517(9) Uani 1 1 d . . . . .
B5 B -0.0911(5) 0.4732(2) 0.6314(3) 0.0332(13) Uani 1 1 d . . . . .
F62 F -0.0243(3) 0.51496(17) 0.85503(16) 0.0573(10) Uani 1 1 d . . . . .
F61 F -0.1494(3) 0.5130(2) 0.91453(18) 0.0785(16) Uani 1 1 d . . . . .
F63A F -0.0415(6) 0.4420(2) 0.8969(3) 0.0587(18) Uani 0.6 1 d . . P L 1
F64A F -0.1758(5) 0.4692(3) 0.8309(3) 0.0590(18) Uani 0.6 1 d . . P L 1
B6 B -0.0908(8) 0.4854(3) 0.8820(5) 0.066(3) Uani 1 1 d . . . . .
O1 O 0.3224(6) 0.7603(2) 0.5052(2) 0.0709(16) Uani 1 1 d G . . . .
H1C H 0.303881 0.760781 0.538285 0.106 Uiso 1 1 d G U . . .
H1D H 0.339675 0.729872 0.500176 0.106 Uiso 1 1 d G U . . .
N02I N 0.7531(6) 0.6429(2) 0.8954(3) 0.0627(17) Uani 1 1 d . . . . .
C030 C 0.7917(5) 0.6317(2) 0.9376(3) 0.0410(13) Uani 1 1 d . . . . .
C033 C 0.8396(5) 0.6167(3) 0.9931(3) 0.0486(15) Uani 1 1 d . . . . .
H03A H 0.887130 0.587655 0.989931 0.073 Uiso 1 1 calc R U . . .
H03B H 0.782233 0.607599 1.016048 0.073 Uiso 1 1 calc R U . . .
H03C H 0.881783 0.644704 1.010629 0.073 Uiso 1 1 calc R U . . .
F34B F 0.699(3) 0.6551(15) 0.3504(17) 0.087(11) Uani 0.4 1 d . . P M 2
F52 F -0.0929(8) 0.46555(19) 0.6873(2) 0.135(3) Uani 1 1 d . . . . .
F32B F 0.6663(17) 0.7095(7) 0.4093(5) 0.105(6) Uani 0.4 1 d . . P M 2
F33B F 0.8348(12) 0.6998(6) 0.3902(8) 0.088(6) Uani 0.4 1 d . . P M 2
F44 F 0.4831(7) 0.4414(2) 0.9701(2) 0.131(3) Uani 1 1 d . . . N 1
F34A F 0.6743(16) 0.6594(9) 0.3603(11) 0.086(8) Uani 0.6 1 d . . P M 1
F63B F -0.0041(8) 0.4751(5) 0.9399(5) 0.067(3) Uani 0.4 1 d . . P L 2
F64B F -0.1338(10) 0.4479(4) 0.8736(6) 0.073(3) Uani 0.4 1 d . . P L 2
F32A F 0.7541(9) 0.7161(3) 0.4228(3) 0.063(2) Uani 0.6 1 d . . P M 1
Zn1 Zn 0.7434(8) 0.7449(3) 0.7411(4) 0.0353(19) Uani 0.15 1 d . . P A 2
Cu2 Cu 0.9370(11) 0.6642(5) 0.5898(4) 0.028(2) Uani 0.15 1 d . . P A 2
N400 N 0.708(2) 0.7030(10) 0.6228(12) 0.028(6) Uiso 0.15 1 d . . P A 2
N110 N 0.802(2) 0.6651(10) 0.7353(11) 0.023(5) Uiso 0.15 1 d . . P A 2
N300 N 0.698(2) 0.7438(13) 0.6500(14) 0.045(8) Uiso 0.15 1 d . . P A 2
N800 N 0.922(2) 0.7604(9) 0.6535(11) 0.027(6) Uani 0.15 1 d . . P A 2
N700 N 0.905(2) 0.7651(9) 0.7070(11) 0.027(6) Uiso 0.15 1 d . . P A 2
N120 N 0.890(2) 0.6513(11) 0.7095(12) 0.030(6) Uiso 0.15 1 d . . P A 2
C340 C 0.2162(10) 0.4724(4) 0.8309(5) 0.0292(16) Uiso 0.45 1 d . . P G 2
C37 C 0.2040(5) 0.46984(18) 0.71690(15) 0.0260(15) Uiso 0.55 1 d G . P G 1
N18 N 0.2286(4) 0.51559(15) 0.74320(19) 0.0288(16) Uani 0.55 1 d G . P G 1
N17 N 0.2186(4) 0.52106(14) 0.7998(2) 0.0286(16) Uani 0.55 1 d G . P G 1
C34 C 0.1840(5) 0.48080(18) 0.83005(15) 0.0292(16) Uiso 0.55 1 d G . P G 1
C35 C 0.1594(5) 0.43506(15) 0.80376(18) 0.0543(18) Uani 1 1 d G . . . .
H35A H 0.114469 0.413399 0.822468 0.065 Uiso 0.45 1 calc R U P G 2
H35 H 0.135761 0.407540 0.824455 0.065 Uiso 0.55 1 calc R U P G 1
C36 C 0.1694(5) 0.42958(14) 0.74718(18) 0.0540(18) Uani 1 1 d G . . . .
H36A H 0.131258 0.404377 0.725098 0.065 Uiso 0.45 1 calc R U P G 2
H36 H 0.152582 0.398315 0.729213 0.065 Uiso 0.55 1 calc R U P G 1
C440 C 0.5263(9) 0.5673(4) 0.8809(5) 0.0270(15) Uiso 0.45 1 d . . P G 2
C470 C 0.5656(9) 0.4915(4) 0.8198(4) 0.0239(14) Uiso 0.45 1 d . . P G 2
C270 C 1.013(2) 0.7806(10) 0.6399(13) 0.0221(11) Uiso 0.15 1 d . . P A 2
C240 C 0.978(2) 0.7872(10) 0.7368(13) 0.0211(11) Uiso 0.15 1 d . . P A 2
C170 C 0.923(2) 0.6084(12) 0.7142(11) 0.0230(12) Uiso 0.15 1 d . . P A 2
C140 C 0.766(3) 0.6324(13) 0.7536(13) 0.0270(14) Uiso 0.15 1 d . . P A 2
F33A F 0.8451(7) 0.6794(4) 0.3590(4) 0.071(3) Uani 0.6 1 d . . P M 1

loop_
_atom_site_aniso_label
_atom_site_aniso_U_11
_atom_site_aniso_U_22
_atom_site_aniso_U_33
_atom_site_aniso_U_23
_atom_site_aniso_U_13
_atom_site_aniso_U_12
Zn01 0.0166(5) 0.0247(6) 0.0176(8) -0.0016(5) 0.0037(5) -0.0023(4)
Cu02 0.0147(5) 0.0278(8) 0.0191(6) -0.0025(5) 0.0027(4) -0.0029(5)
N6 0.0197(19) 0.028(2) 0.0192(18) -0.0048(15) 0.0030(15) 0.0001(15)
N5 0.022(2) 0.030(2) 0.0215(19) -0.0057(16) 0.0043(15) -0.0050(16)
N10 0.0202(19) 0.034(2) 0.0230(19) -0.0068(16) 0.0018(16) -0.0056(17)
N9 0.023(2) 0.029(2) 0.0219(19) 0.0004(16) 0.0056(16) -0.0021(16)
N13 0.0204(19) 0.027(2) 0.025(2) -0.0036(16) 0.0015(16) -0.0006(16)
N1 0.021(2) 0.034(2) 0.028(2) -0.0121(17) 0.0032(16) -0.0001(17)
N2 0.0201(19) 0.029(2) 0.035(2) -0.0053(18) 0.0044(17) 0.0026(16)
N14 0.025(2) 0.034(2) 0.023(2) -0.0041(17) 0.0073(16) -0.0028(17)
N11 0.017(2) 0.026(2) 0.016(2) -0.0058(17) 0.0074(17) -0.0067(17)
C15 0.047(3) 0.037(3) 0.024(2) 0.001(2) 0.013(2) -0.004(2)
C16 0.043(3) 0.032(3) 0.026(2) 0.003(2) 0.008(2) 0.006(2)
N12 0.020(2) 0.021(2) 0.020(2) -0.0032(17) 0.0055(18) -0.0006(17)
C8 0.025(2) 0.037(3) 0.026(2) -0.002(2) 0.0007(19) -0.004(2)
C13 0.023(2) 0.035(3) 0.032(3) -0.009(2) 0.009(2) -0.011(2)
N8 0.015(2) 0.023(2) 0.019(2) -0.0002(17) 0.0033(17) -0.0025(18)
C26 0.019(2) 0.028(2) 0.030(2) 0.0000(19) 0.0081(19) -0.0038(18)
C25 0.019(2) 0.027(2) 0.029(2) -0.0047(19) 0.0045(18) -0.0041(18)
N7 0.015(2) 0.025(2) 0.018(2) -0.0001(17) 0.0014(16) 0.0023(17)
C28 0.027(2) 0.035(3) 0.029(2) 0.004(2) 0.007(2) -0.008(2)
C18 0.028(2) 0.028(2) 0.024(2) 0.0005(19) 0.0015(19) 0.001(2)
C12 0.020(2) 0.035(3) 0.032(3) -0.008(2) 0.008(2) -0.005(2)
C22 0.022(2) 0.045(3) 0.021(2) -0.009(2) 0.0039(19) -0.004(2)
C9 0.031(3) 0.031(3) 0.031(3) -0.012(2) 0.005(2) -0.006(2)
C1 0.018(2) 0.036(3) 0.039(3) -0.016(2) 0.010(2) 0.003(2)
C3 0.025(2) 0.032(3) 0.039(3) -0.001(2) 0.000(2) 0.007(2)
N4 0.017(2) 0.029(2) 0.020(2) -0.0026(18) 0.0042(17) -0.0005(18)
C6 0.027(3) 0.045(3) 0.023(2) 0.001(2) 0.001(2) 0.004(2)
C5 0.023(2) 0.043(3) 0.028(2) 0.004(2) 0.005(2) 0.007(2)
N3 0.019(2) 0.025(2) 0.022(2) -0.0006(18) 0.0025(18) -0.0014(18)
C19 0.029(3) 0.036(3) 0.032(3) -0.005(2) 0.005(2) 0.005(2)
C21 0.023(2) 0.048(3) 0.028(3) -0.018(2) 0.008(2) -0.004(2)
C23 0.021(2) 0.029(2) 0.021(2) -0.0041(18) 0.0024(18) -0.0040(18)
C20 0.032(3) 0.033(3) 0.031(3) -0.007(2) 0.009(2) 0.004(2)
C29 0.030(3) 0.037(3) 0.020(2) 0.001(2) 0.011(2) -0.004(2)
C10 0.030(3) 0.039(3) 0.022(2) -0.008(2) 0.006(2) -0.002(2)
C30 0.024(2) 0.038(3) 0.032(3) -0.004(2) 0.011(2) -0.005(2)
C2 0.021(2) 0.034(3) 0.042(3) -0.009(2) 0.014(2) 0.001(2)
C11 0.024(2) 0.043(3) 0.026(2) -0.011(2) 0.008(2) -0.003(2)
Zn03 0.0204(11) 0.0210(10) 0.0198(12) -0.0011(8) 0.0004(8) 0.0003(7)
Zn04 0.0224(8) 0.0278(8) 0.0267(10) 0.0034(7) 0.0025(7) -0.0008(6)
Cu1 0.0258(11) 0.0286(11) 0.0213(13) 0.0023(9) 0.0057(9) 0.0030(8)
Cu3 0.0225(11) 0.0214(9) 0.0264(12) -0.0001(8) -0.0013(8) -0.0011(7)
N27 0.0199(19) 0.030(2) 0.0195(18) -0.0022(15) 0.0029(15) -0.0005(16)
N23 0.0185(18) 0.027(2) 0.028(2) 0.0003(16) 0.0054(16) 0.0020(16)
N19 0.0191(19) 0.031(2) 0.029(2) -0.0096(17) 0.0004(16) 0.0006(16)
N16 0.030(2) 0.037(2) 0.029(2) 0.0048(18) 0.0096(18) 0.0040(19)
N24 0.024(2) 0.029(2) 0.028(2) 0.0004(17) 0.0050(16) 0.0021(16)
N28 0.023(2) 0.028(2) 0.0230(19) -0.0034(16) -0.0011(16) 0.0006(16)
N15 0.033(2) 0.041(2) 0.028(2) 0.0020(19) 0.0096(18) 0.004(2)
N20 0.028(2) 0.034(2) 0.025(2) -0.0016(17) 0.0051(17) -0.0011(18)
N250 0.018(4) 0.026(4) 0.017(4) -0.006(3) -0.003(3) -0.001(3)
N22 0.027(4) 0.028(4) 0.027(4) -0.003(3) 0.005(3) 0.006(3)
N21 0.023(4) 0.044(5) 0.034(4) -0.008(4) 0.006(3) 0.001(4)
C45 0.049(3) 0.044(3) 0.030(3) -0.003(2) -0.011(3) 0.000(3)
C46 0.033(3) 0.041(3) 0.037(3) 0.002(2) -0.007(2) 0.008(2)
N220 0.011(4) 0.027(4) 0.021(4) 0.003(3) 0.007(3) -0.004(3)
N210 0.012(4) 0.026(4) 0.028(4) 0.002(3) 0.008(3) -0.006(3)
N260 0.014(4) 0.023(4) 0.010(4) 0.000(3) -0.001(3) -0.004(3)
N170 0.013(4) 0.028(4) 0.022(4) 0.005(3) 0.006(3) 0.004(3)
N180 0.017(4) 0.018(4) 0.024(4) 0.005(3) 0.007(3) -0.002(3)
N25 0.022(4) 0.030(4) 0.031(4) 0.001(3) 0.004(3) 0.004(3)
N26 0.019(4) 0.028(4) 0.033(4) 0.005(3) 0.015(3) 0.000(3)
C56 0.035(3) 0.034(3) 0.042(3) 0.014(2) 0.017(2) 0.006(2)
C55 0.041(3) 0.028(3) 0.047(3) 0.008(2) 0.013(3) 0.007(2)
C60 0.027(2) 0.033(3) 0.021(2) 0.0006(19) 0.0044(19) 0.003(2)
C59 0.021(2) 0.033(3) 0.024(2) -0.0006(19) 0.0053(18) -0.0027(19)
C58 0.027(2) 0.031(3) 0.025(2) 0.0031(19) 0.0055(19) -0.005(2)
C39 0.022(2) 0.034(3) 0.031(3) -0.010(2) -0.002(2) 0.003(2)
C53 0.026(3) 0.038(3) 0.034(3) 0.003(2) 0.003(2) 0.010(2)
C49 0.025(2) 0.024(2) 0.032(3) -0.001(2) 0.002(2) 0.0038(19)
C43 0.023(3) 0.059(4) 0.027(3) -0.013(2) 0.004(2) 0.000(2)
C40 0.029(3) 0.032(3) 0.023(2) -0.008(2) 0.001(2) 0.004(2)
C33 0.036(3) 0.039(3) 0.041(3) 0.008(2) 0.016(2) -0.004(2)
C48 0.031(3) 0.040(3) 0.032(3) 0.003(2) 0.003(2) 0.017(2)
C42 0.040(3) 0.035(3) 0.033(3) -0.008(2) -0.001(2) 0.001(2)
C32 0.043(3) 0.047(3) 0.030(3) 0.008(2) 0.016(2) 0.008(3)
C38 0.028(3) 0.054(3) 0.038(3) -0.019(3) 0.006(2) -0.012(3)
C51 0.030(3) 0.039(3) 0.033(3) 0.000(2) 0.015(2) 0.005(2)
C52 0.026(3) 0.036(3) 0.033(3) 0.002(2) 0.009(2) 0.004(2)
C41 0.040(3) 0.053(3) 0.023(2) -0.008(2) 0.009(2) 0.009(3)
C31 0.044(3) 0.052(4) 0.032(3) 0.006(3) 0.015(2) 0.007(3)
C50 0.027(2) 0.029(2) 0.028(2) -0.002(2) 0.003(2) 0.005(2)
F11 0.0252(16) 0.066(2) 0.057(2) 0.0151(18) -0.0028(15) 0.0041(16)
F12 0.045(2) 0.072(2) 0.0337(17) -0.0107(17) 0.0112(15) -0.0122(18)
F13 0.0264(15) 0.0441(17) 0.0356(16) -0.0021(13) 0.0003(12) 0.0044(13)
F14 0.0428(19) 0.0442(18) 0.0411(18) 0.0026(15) 0.0118(15) 0.0001(15)
B1 0.024(3) 0.048(4) 0.033(3) 0.003(3) 0.006(2) -0.003(3)
F21 0.0298(16) 0.053(2) 0.0424(18) 0.0087(15) 0.0019(14) -0.0010(14)
F22 0.041(2) 0.123(4) 0.060(3) -0.034(3) 0.0155(19) 0.014(2)
F23 0.055(2) 0.048(2) 0.050(2) -0.0030(17) -0.0015(17) -0.0091(17)
F24 0.111(4) 0.045(2) 0.041(2) 0.0134(17) -0.023(2) -0.005(2)
B2 0.027(3) 0.040(3) 0.028(3) -0.002(2) 0.004(2) 0.004(2)
F31 0.049(2) 0.0427(19) 0.0457(19) 0.0094(15) -0.0104(16) -0.0035(16)
B3 0.038(4) 0.040(3) 0.038(3) 0.004(3) -0.004(3) -0.003(3)
F43 0.042(3) 0.171(6) 0.093(4) -0.014(4) 0.005(3) -0.007(3)
F42 0.074(3) 0.052(2) 0.051(2) -0.0046(18) 0.011(2) -0.022(2)
F41 0.111(4) 0.061(3) 0.059(3) 0.006(2) -0.010(3) 0.017(3)
B4 0.068(5) 0.050(4) 0.031(3) 0.001(3) 0.006(3) -0.019(4)
F51 0.037(2) 0.064(3) 0.160(5) -0.050(3) 0.026(3) -0.002(2)
F53 0.055(2) 0.0387(19) 0.067(2) -0.0111(17) 0.0045(19) -0.0089(17)
F54 0.0341(18) 0.0371(18) 0.083(3) -0.0010(18) 0.0016(18) 0.0045(15)
B5 0.032(3) 0.030(3) 0.038(3) -0.001(2) 0.009(3) 0.004(2)
F62 0.044(2) 0.079(3) 0.051(2) 0.028(2) 0.0115(17) -0.0040(19)
F61 0.042(2) 0.142(5) 0.052(2) -0.037(3) 0.0056(18) 0.017(3)
F63A 0.054(4) 0.043(3) 0.082(5) 0.021(3) 0.023(4) 0.007(3)
F64A 0.049(4) 0.085(5) 0.044(3) -0.029(4) 0.009(3) -0.012(4)
B6 0.059(5) 0.048(5) 0.101(7) 0.022(5) 0.059(5) 0.017(4)
O1 0.104(5) 0.059(3) 0.050(3) 0.002(2) 0.014(3) 0.014(3)
N02I 0.081(5) 0.058(4) 0.046(3) 0.003(3) -0.009(3) -0.005(3)
C030 0.038(3) 0.046(3) 0.040(3) 0.002(3) 0.007(3) -0.006(3)
C033 0.045(4) 0.060(4) 0.040(3) 0.007(3) 0.005(3) 0.004(3)
F34B 0.14(3) 0.035(8) 0.071(10) -0.003(7) -0.044(16) -0.012(15)
F52 0.313(11) 0.052(3) 0.040(2) 0.003(2) 0.024(4) 0.022(4)
F32B 0.144(15) 0.135(14) 0.043(7) 0.032(8) 0.034(9) 0.079(12)
F33B 0.050(9) 0.079(10) 0.121(14) 0.036(9) -0.056(10) -0.014(7)
F44 0.270(9) 0.081(4) 0.045(3) -0.016(2) 0.036(4) -0.095(5)
F34A 0.050(5) 0.049(10) 0.14(2) 0.044(11) -0.056(8) -0.025(5)
F63B 0.039(5) 0.102(9) 0.059(6) 0.042(6) 0.004(5) 0.005(5)
F64B 0.067(8) 0.038(6) 0.115(11) -0.022(6) 0.017(7) 0.005(5)
F32A 0.108(7) 0.047(4) 0.033(3) 0.007(3) 0.003(4) -0.004(4)
Zn1 0.035(4) 0.039(5) 0.032(4) -0.004(3) 0.003(3) -0.003(3)
Cu2 0.040(5) 0.034(5) 0.012(4) 0.001(3) 0.013(3) 0.000(3)
N800 0.038(16) 0.023(13) 0.018(12) 0.007(10) -0.009(11) -0.003(12)
N18 0.020(4) 0.033(4) 0.032(4) 0.005(3) -0.003(3) -0.002(3)
N17 0.020(4) 0.034(4) 0.034(4) 0.002(3) 0.008(3) 0.001(3)
C35 0.075(5) 0.039(3) 0.049(4) 0.005(3) 0.010(3) -0.026(3)
C36 0.078(5) 0.036(3) 0.047(4) -0.001(3) 0.001(3) -0.027(3)
F33A 0.037(4) 0.101(8) 0.079(6) 0.034(5) 0.027(5) 0.021(5)

loop_
_atom_type_symbol
_atom_type_description
_atom_type_scat_dispersion_real
_atom_type_scat_dispersion_imag
_atom_type_scat_source
C C 0.0181 0.0091 'International Tables Vol C Tables 4.2.6.8 and 6.1.1.4'
H H 0.0000 0.0000 'International Tables Vol C Tables 4.2.6.8 and 6.1.1.4'
B B 0.0090 0.0039 'International Tables Vol C Tables 4.2.6.8 and 6.1.1.4'
Cu Cu -1.9646 0.5888 'International Tables Vol C Tables 4.2.6.8 and 6.1.1.4'
F F 0.0727 0.0534 'International Tables Vol C Tables 4.2.6.8 and 6.1.1.4'
N N 0.0311 0.0180 'International Tables Vol C Tables 4.2.6.8 and 6.1.1.4'
O O 0.0492 0.0322 'International Tables Vol C Tables 4.2.6.8 and 6.1.1.4'
Zn Zn -1.5491 0.6778 'International Tables Vol C Tables 4.2.6.8 and 6.1.1.4'

loop_
_geom_angle_atom_site_label_1
_geom_angle_atom_site_label_2
_geom_angle_atom_site_label_3
_geom_angle
_geom_angle_site_symmetry_1
_geom_angle_site_symmetry_3
_geom_angle_publ_flag
N5 Zn01 N9 101.63(17) . . ?
N5 Zn01 N13 107.99(17) . . ?
N5 Zn01 N12 97.58(15) . . ?
N5 Zn01 N8 153.67(17) . . ?
N5 Zn01 N4 73.65(14) . . ?
N9 Zn01 N13 104.86(17) . . ?
N9 Zn01 N12 159.94(16) . . ?
N9 Zn01 N8 74.24(14) . . ?
N9 Zn01 N4 92.50(16) . . ?
N13 Zn01 N12 74.19(15) . . ?
N13 Zn01 N8 98.10(15) . . ?
N13 Zn01 N4 161.58(16) . . ?
N12 Zn01 N4 87.40(12) . . ?
N8 Zn01 N12 85.98(12) . . ?
N8 Zn01 N4 80.49(12) . . ?
N6 Cu02 N10 114.74(18) . . ?
N6 Cu02 N1 81.78(15) . . ?
N10 Cu02 N1 80.12(16) . . ?
N2 Cu02 N6 115.66(18) . . ?
N2 Cu02 N10 122.99(18) . . ?
N2 Cu02 N1 82.32(17) . . ?
C22 N6 Cu02 110.2(3) . . ?
C22 N6 Zn1 119.8(4) . . ?
C23 N6 Cu02 130.5(3) . . ?
C23 N6 C22 118.0(4) . . ?
C23 N6 Zn1 122.2(4) . . ?
C8 N5 Zn01 119.0(3) . . ?
C8 N5 C9 118.1(4) . . ?
C8 N5 Cu2 128.5(5) . . ?
C9 N5 Zn01 122.5(3) . . ?
C9 N5 Cu2 111.4(4) . . ?
C13 N10 Cu02 130.0(4) . . ?
C13 N10 C12 117.2(4) . . ?
C13 N10 Zn1 116.5(4) . . ?
C12 N10 Cu02 110.6(3) . . ?
C12 N10 Zn1 125.7(4) . . ?
C28 N9 Zn01 117.5(3) . . ?
C28 N9 C29 119.0(4) . . ?
C28 N9 Cu2 128.3(4) . . ?
C29 N9 Zn01 123.5(3) . . ?
C29 N9 Cu2 112.1(4) . . ?
C18 N13 Zn01 117.0(3) . . ?
C18 N13 C19 118.6(4) . . ?
C18 N13 Cu2 126.6(5) . . ?
C19 N13 Zn01 124.1(3) . . ?
C19 N13 Cu2 113.1(4) . . ?
C1 N1 Cu02 102.6(3) . . ?
C21 N1 Cu02 103.7(3) . . ?
C21 N1 C1 115.0(4) . . ?
C11 N1 Cu02 105.5(3) . . ?
C11 N1 C1 114.7(4) . . ?
C11 N1 C21 113.6(4) . . ?
C3 N2 Cu02 129.8(4) . . ?
C3 N2 C2 117.9(4) . . ?
C3 N2 Zn1 117.9(4) . . ?
C2 N2 Cu02 111.7(3) . . ?
C2 N2 Zn1 123.8(4) . . ?
C20 N14 Cu2 104.6(4) . . ?
C10 N14 C20 113.9(4) . . ?
C10 N14 C30 114.4(4) . . ?
C10 N14 Cu2 103.6(4) . . ?
C30 N14 C20 114.2(4) . . ?
C30 N14 Cu2 104.3(4) . . ?
C14 N11 N12 120.0 . . ?
N11 C14 C15 120.0 . . ?
N11 C14 C13 116.1(3) . . ?
C15 C14 C13 123.7(3) . . ?
C14 C15 H15 120.0 . . ?
C16 C15 C14 120.0 . . ?
C16 C15 H15 120.0 . . ?
C16 C15 H15A 123.5 . . ?
C140 C15 H15A 123.5 . . ?
C140 C15 C16 112.9(18) . . ?
C15 C16 H16 120.0 . . ?
C15 C16 H16A 124.1 . . ?
C17 C16 C15 120.0 . . ?
C17 C16 H16 120.0 . . ?
C170 C16 C15 111.8(15) . . ?
C170 C16 H16A 124.1 . . ?
C16 C17 N12 120.0 . . ?
C16 C17 C18 126.4(3) . . ?
N12 C17 C18 113.4(3) . . ?
N11 N12 Zn01 124.97(16) . . ?
C17 N12 Zn01 114.93(16) . . ?
C17 N12 N11 120.0 . . ?
N5 C8 H8B 119.1 . . ?
N5 C8 H8A 119.7 . . ?
N5 C8 C700 121.7(11) . . ?
N5 C8 C7 120.6(4) . . ?
C700 C8 H8B 119.1 . . ?
C7 C8 H8A 119.7 . . ?
N10 C13 C14 123.2(5) . . ?
N10 C13 H13 118.4 . . ?
N10 C13 H13A 119.7 . . ?
N10 C13 C140 120.7(13) . . ?
C14 C13 H13 118.4 . . ?
C140 C13 H13A 119.7 . . ?
C27 N8 Zn01 115.51(15) . . ?
C27 N8 N7 120.0 . . ?
N7 N8 Zn01 124.30(15) . . ?
N8 C27 C26 120.0 . . ?
N8 C27 C28 112.7(3) . . ?
C26 C27 C28 127.0(3) . . ?
C27 C26 H26 120.0 . . ?
C25 C26 C27 120.0 . . ?
C25 C26 H26 120.0 . . ?
C25 C26 H26A 123.6 . . ?
C270 C26 H26A 123.6 . . ?
C270 C26 C25 112.8(14) . . ?
C26 C25 H25 120.0 . . ?
C26 C25 H25A 122.9 . . ?
C26 C25 C24 120.0 . . ?
C24 C25 H25 120.0 . . ?
C240 C25 C26 114.1(14) . . ?
C240 C25 H25A 122.9 . . ?
C25 C24 N7 120.0 . . ?
C25 C24 C23 124.7(3) . . ?
N7 C24 C23 114.9(3) . . ?
C24 N7 N8 120.0 . . ?
N9 C28 C27 119.9(4) . . ?
N9 C28 H28 120.0 . . ?
N9 C28 H28A 119.6 . . ?
N9 C28 C270 120.7(11) . . ?
C27 C28 H28 120.0 . . ?
C270 C28 H28A 119.6 . . ?
C6 C700 C8 114(2) . . ?
C6 C700 N400 131(3) . . ?
N400 C700 C8 115(2) . . ?
N13 C18 C17 120.5(4) . . ?
N13 C18 H18 119.7 . . ?
N13 C18 H18A 119.9 . . ?
N13 C18 C170 120.2(12) . . ?
C17 C18 H18 119.7 . . ?
C170 C18 H18A 119.9 . . ?
N10 C12 H12A 109.9 . . ?
N10 C12 H12B 109.9 . . ?
N10 C12 C11 109.0(4) . . ?
H12A C12 H12B 108.3 . . ?
C11 C12 H12A 109.9 . . ?
C11 C12 H12B 109.9 . . ?
N6 C22 H22A 109.6 . . ?
N6 C22 H22B 109.6 . . ?
N6 C22 C21 110.3(4) . . ?
H22A C22 H22B 108.1 . . ?
C21 C22 H22A 109.6 . . ?
C21 C22 H22B 109.6 . . ?
N5 C9 H9A 109.8 . . ?
N5 C9 H9B 109.8 . . ?
N5 C9 C10 109.4(4) . . ?
H9A C9 H9B 108.3 . . ?
C10 C9 H9A 109.8 . . ?
C10 C9 H9B 109.8 . . ?
N1 C1 H1A 109.4 . . ?
N1 C1 H1B 109.4 . . ?
N1 C1 C2 111.2(4) . . ?
H1A C1 H1B 108.0 . . ?
C2 C1 H1A 109.4 . . ?
C2 C1 H1B 109.4 . . ?
N2 C3 H3A 118.5 . . ?
N2 C3 H3B 123.5 . . ?
N2 C3 C4 123.0(5) . . ?
N2 C3 C640 113.0(13) . . ?
C4 C3 H3A 118.5 . . ?
C640 C3 H3B 123.5 . . ?
C7 N4 Zn01 112.38(15) . . ?
C7 N4 N3 120.0 . . ?
N3 N4 Zn01 127.57(15) . . ?
N4 C7 C8 113.4(3) . . ?
N4 C7 C6 120.0 . . ?
C6 C7 C8 126.1(3) . . ?
C700 C6 H6B 123.8 . . ?
C700 C6 C5 112.3(14) . . ?
C7 C6 H6A 120.0 . . ?
C5 C6 C7 120.0 . . ?
C5 C6 H6B 123.8 . . ?
C5 C6 H6A 120.0 . . ?
C6 C5 H5A 120.0 . . ?
C6 C5 H5B 124.6 . . ?
C4 C5 C6 120.0 . . ?
C4 C5 H5A 120.0 . . ?
C640 C5 C6 110.8(15) . . ?
C640 C5 H5B 124.6 . . ?
C5 C4 C3 122.9(3) . . ?
C5 C4 N3 120.0 . . ?
N3 C4 C3 116.0(3) . . ?
C4 N3 N4 120.0 . . ?
N13 C19 H19A 109.8 . . ?
N13 C19 H19B 109.8 . . ?
N13 C19 C20 109.2(4) . . ?
H19A C19 H19B 108.3 . . ?
C20 C19 H19A 109.8 . . ?
C20 C19 H19B 109.8 . . ?
N1 C21 C22 110.9(4) . . ?
N1 C21 H21A 109.5 . . ?
N1 C21 H21B 109.5 . . ?
C22 C21 H21A 109.5 . . ?
C22 C21 H21B 109.5 . . ?
H21A C21 H21B 108.0 . . ?
N6 C23 C24 123.1(4) . . ?
N6 C23 H23 118.4 . . ?
N6 C23 H23A 122.7 . . ?
N6 C23 C240 114.6(12) . . ?
C24 C23 H23 118.4 . . ?
C240 C23 H23A 122.7 . . ?
C5 C640 C3 113(2) . . ?
N300 C640 C3 114(3) . . ?
N300 C640 C5 133(3) . . ?
N14 C20 C19 109.0(4) . . ?
N14 C20 H20A 109.9 . . ?
N14 C20 H20B 109.9 . . ?
C19 C20 H20A 109.9 . . ?
C19 C20 H20B 109.9 . . ?
H20A C20 H20B 108.3 . . ?
N9 C29 H29A 109.5 . . ?
N9 C29 H29B 109.5 . . ?
N9 C29 C30 110.5(4) . . ?
H29A C29 H29B 108.1 . . ?
C30 C29 H29A 109.5 . . ?
C30 C29 H29B 109.5 . . ?
N14 C10 C9 110.4(4) . . ?
N14 C10 H10A 109.6 . . ?
N14 C10 H10B 109.6 . . ?
C9 C10 H10A 109.6 . . ?
C9 C10 H10B 109.6 . . ?
H10A C10 H10B 108.1 . . ?
N14 C30 C29 109.9(4) . . ?
N14 C30 H30A 109.7 . . ?
N14 C30 H30B 109.7 . . ?
C29 C30 H30A 109.7 . . ?
C29 C30 H30B 109.7 . . ?
H30A C30 H30B 108.2 . . ?
N2 C2 C1 110.0(4) . . ?
N2 C2 H2A 109.7 . . ?
N2 C2 H2B 109.7 . . ?
C1 C2 H2A 109.7 . . ?
C1 C2 H2B 109.7 . . ?
H2A C2 H2B 108.2 . . ?
N1 C11 C12 110.3(4) . . ?
N1 C11 H11A 109.6 . . ?
N1 C11 H11B 109.6 . . ?
C12 C11 H11A 109.6 . . ?
C12 C11 H11B 109.6 . . ?
H11A C11 H11B 108.1 . . ?
N27 Zn03 N23 107.32(18) . . ?
N27 Zn03 N220 96.9(3) . . ?
N27 Zn03 N260 75.0(2) . . ?
N27 Zn03 N180 161.2(3) . . ?
N23 Zn03 N220 75.3(3) . . ?
N23 Zn03 N260 164.1(3) . . ?
N23 Zn03 N180 91.2(3) . . ?
N19 Zn03 N27 103.47(19) . . ?
N19 Zn03 N23 100.83(18) . . ?
N19 Zn03 N220 159.4(3) . . ?
N19 Zn03 N260 93.7(3) . . ?
N19 Zn03 N180 75.1(3) . . ?
N220 Zn03 N260 88.9(3) . . ?
N220 Zn03 N180 84.7(3) . . ?
N260 Zn03 N180 86.4(3) . . ?
N16 Zn04 N20 99.56(18) . . ?
N16 Zn04 N21 93.8(2) . . ?
N24 Zn04 N16 107.53(18) . . ?
N24 Zn04 N20 105.48(18) . . ?
N24 Zn04 N21 157.9(2) . . ?
N24 Zn04 N25 75.28(17) . . ?
N24 Zn04 N17 97.0(2) . . ?
N20 Zn04 N21 75.48(18) . . ?
N25 Zn04 N16 161.8(2) . . ?
N25 Zn04 N20 96.8(2) . . ?
N25 Zn04 N21 82.7(2) . . ?
N17 Zn04 N16 76.15(19) . . ?
N17 Zn04 N20 157.3(2) . . ?
N17 Zn04 N21 82.5(2) . . ?
N17 Zn04 N25 85.7(2) . . ?
N16 Cu1 N24 121.7(2) . . ?
N16 Cu1 N15 82.89(19) . . ?
N16 Cu1 N20 113.6(2) . . ?
N24 Cu1 N15 80.58(18) . . ?
N20 Cu1 N24 118.2(2) . . ?
N20 Cu1 N15 80.89(19) . . ?
N27 Cu3 N23 122.8(2) . . ?
N27 Cu3 N19 116.0(2) . . ?
N27 Cu3 N28 80.17(17) . . ?
N23 Cu3 N19 112.1(2) . . ?
N23 Cu3 N28 80.48(17) . . ?
N19 Cu3 N28 78.85(17) . . ?
C59 N27 Zn03 123.9(3) . . ?
C59 N27 Cu3 110.9(3) . . ?
C58 N27 Zn03 117.0(3) . . ?
C58 N27 Cu3 128.9(4) . . ?
C58 N27 C59 118.9(4) . . ?
C49 N23 Zn03 123.9(3) . . ?
C49 N23 Cu3 111.3(3) . . ?
C48 N23 Zn03 116.5(4) . . ?
C48 N23 Cu3 129.0(4) . . ?
C48 N23 C49 119.5(4) . . ?
C39 N19 Zn03 122.8(3) . . ?
C39 N19 Cu3 110.0(3) . . ?
C38 N19 Zn03 117.1(4) . . ?
C38 N19 Cu3 127.7(4) . . ?
C38 N19 C39 119.5(4) . . ?
C33 N16 Zn04 116.3(4) . . ?
C33 N16 Cu1 130.2(4) . . ?
C33 N16 C32 118.9(5) . . ?
C32 N16 Zn04 124.7(4) . . ?
C32 N16 Cu1 110.2(4) . . ?
C53 N24 Zn04 116.4(4) . . ?
C53 N24 Cu1 129.4(4) . . ?
C53 N24 C52 118.8(4) . . ?
C52 N24 Zn04 124.6(3) . . ?
C52 N24 Cu1 110.2(3) . . ?
C60 N28 Cu3 103.9(3) . . ?
C60 N28 C50 114.1(4) . . ?
C40 N28 Cu3 104.9(3) . . ?
C40 N28 C60 114.3(4) . . ?
C40 N28 C50 114.5(4) . . ?
C50 N28 Cu3 103.2(3) . . ?
C51 N15 Cu1 104.3(3) . . ?
C51 N15 C31 115.0(5) . . ?
C41 N15 Cu1 103.9(3) . . ?
C41 N15 C51 115.0(5) . . ?
C41 N15 C31 114.9(5) . . ?
C31 N15 Cu1 101.4(3) . . ?
C43 N20 Zn04 117.0(4) . . ?
C43 N20 Cu1 127.9(4) . . ?
C43 N20 C42 118.7(5) . . ?
C42 N20 Zn04 123.9(3) . . ?
C42 N20 Cu1 110.8(3) . . ?
C540 N250 N260 116.8(9) . . ?
N21 N22 C47 120.0 . . ?
N22 N21 Zn04 128.0(2) . . ?
C44 N21 Zn04 109.6(2) . . ?
C44 N21 N22 120.0 . . ?
N21 C44 C45 120.0 . . ?
N21 C44 C43 114.6(3) . . ?
C45 C44 C43 123.7(4) . . ?
C44 C45 H45 120.0 . . ?
C44 C45 C46 120.0 . . ?
C46 C45 H45 120.0 . . ?
C46 C45 H45A 121.2 . . ?
C46 C45 C440 117.5(5) . . ?
C440 C45 H45A 121.2 . . ?
C45 C46 H46 120.0 . . ?
C45 C46 H46A 123.5 . . ?
C47 C46 C45 120.0 . . ?
C47 C46 H46 120.0 . . ?
C470 C46 C45 113.0(5) . . ?
C470 C46 H46A 123.5 . . ?
N22 C47 C48 114.2(3) . . ?
C46 C47 N22 120.0 . . ?
C46 C47 C48 123.8(3) . . ?
N210 N220 Zn03 121.8(6) . . ?
C470 N220 Zn03 114.9(7) . . ?
C470 N220 N210 120.4(9) . . ?
C440 N210 N220 115.9(9) . . ?
N250 N260 Zn03 124.6(6) . . ?
C570 N260 Zn03 114.9(7) . . ?
C570 N260 N250 120.4(9) . . ?
C340 N170 N180 116.2(9) . . ?
N170 N180 Zn03 123.9(6) . . ?
C370 N180 Zn03 116.2(7) . . ?
C370 N180 N170 119.9(9) . . ?
N26 N25 Zn04 125.8(2) . . ?
N26 N25 C54 120.0 . . ?
C54 N25 Zn04 114.1(2) . . ?
N25 N26 C57 120.0 . . ?
N26 C57 C58 115.9(3) . . ?
C56 C57 N26 120.0 . . ?
C56 C57 C58 123.3(3) . . ?
C57 C56 H56 120.0 . . ?
C57 C56 C55 120.0 . . ?
C55 C56 H56 120.0 . . ?
C55 C56 H56A 121.6 . . ?
C570 C56 H56A 121.6 . . ?
C570 C56 C55 116.7(5) . . ?
C56 C55 H55 120.0 . . ?
C56 C55 H55A 123.0 . . ?
C56 C55 C540 114.0(5) . . ?
C54 C55 C56 120.0 . . ?
C54 C55 H55 120.0 . . ?
C540 C55 H55A 123.0 . . ?
N25 C54 C53 113.1(3) . . ?
C55 C54 N25 120.0 . . ?
C55 C54 C53 125.9(3) . . ?
N28 C60 H60A 109.5 . . ?
N28 C60 H60B 109.5 . . ?
N28 C60 C59 110.8(4) . . ?
H60A C60 H60B 108.1 . . ?
C59 C60 H60A 109.5 . . ?
C59 C60 H60B 109.5 . . ?
N27 C59 C60 109.7(4) . . ?
N27 C59 H59A 109.7 . . ?
N27 C59 H59B 109.7 . . ?
C60 C59 H59A 109.7 . . ?
C60 C59 H59B 109.7 . . ?
H59A C59 H59B 108.2 . . ?
N250 C540 C55 125.4(9) . . ?
N250 C540 C53 117.7(8) . . ?
C55 C540 C53 116.9(7) . . ?
N27 C58 C57 123.0(4) . . ?
N27 C58 H58 118.5 . . ?
N27 C58 H58A 121.3 . . ?
N27 C58 C570 117.5(6) . . ?
C57 C58 H58 118.5 . . ?
C570 C58 H58A 121.3 . . ?
N19 C39 H39A 109.9 . . ?
N19 C39 H39B 109.9 . . ?
N19 C39 C40 109.0(4) . . ?
H39A C39 H39B 108.3 . . ?
C40 C39 H39A 109.9 . . ?
C40 C39 H39B 109.9 . . ?
N24 C53 C54 119.4(5) . . ?
N24 C53 C540 119.8(6) . . ?
N24 C53 H53 120.3 . . ?
N24 C53 H53A 120.1 . . ?
C54 C53 H53 120.3 . . ?
C540 C53 H53A 120.1 . . ?
N23 C49 H49A 109.6 . . ?
N23 C49 H49B 109.6 . . ?
N23 C49 C50 110.4(4) . . ?
H49A C49 H49B 108.1 . . ?
C50 C49 H49A 109.6 . . ?
C50 C49 H49B 109.6 . . ?
N260 C570 C56 124.5(9) . . ?
N260 C570 C58 115.4(8) . . ?
C56 C570 C58 119.8(7) . . ?
N20 C43 C44 115.8(5) . . ?
N20 C43 H43 122.1 . . ?
N20 C43 H43A 119.0 . . ?
N20 C43 C440 121.9(6) . . ?
C44 C43 H43 122.1 . . ?
C440 C43 H43A 119.0 . . ?
N28 C40 C39 109.3(4) . . ?
N28 C40 H40A 109.8 . . ?
N28 C40 H40B 109.8 . . ?
C39 C40 H40A 109.8 . . ?
C39 C40 H40B 109.8 . . ?
H40A C40 H40B 108.3 . . ?
N16 C33 H33A 119.8 . . ?
N16 C33 H33 121.1 . . ?
N16 C33 C340 120.4(6) . . ?
N16 C33 C34 117.7(5) . . ?
C340 C33 H33A 119.8 . . ?
C34 C33 H33 121.1 . . ?
N23 C48 C47 123.1(5) . . ?
N23 C48 H48 118.5 . . ?
N23 C48 H48A 122.0 . . ?
N23 C48 C470 115.9(6) . . ?
C47 C48 H48 118.5 . . ?
C470 C48 H48A 122.0 . . ?
N20 C42 H42A 109.9 . . ?
N20 C42 H42B 109.9 . . ?
N20 C42 C41 109.1(5) . . ?
H42A C42 H42B 108.3 . . ?
C41 C42 H42A 109.9 . . ?
C41 C42 H42B 109.9 . . ?
N16 C32 H32A 109.7 . . ?
N16 C32 H32B 109.7 . . ?
N16 C32 C31 109.6(5) . . ?
H32A C32 H32B 108.2 . . ?
C31 C32 H32A 109.7 . . ?
C31 C32 H32B 109.7 . . ?
N19 C38 H38A 121.0 . . ?
N19 C38 H38 118.4 . . ?
N19 C38 C370 118.1(6) . . ?
N19 C38 C37 123.2(5) . . ?
C370 C38 H38A 121.0 . . ?
C37 C38 H38 118.4 . . ?
N15 C51 H51A 109.5 . . ?
N15 C51 H51B 109.5 . . ?
N15 C51 C52 110.6(4) . . ?
H51A C51 H51B 108.1 . . ?
C52 C51 H51A 109.5 . . ?
C52 C51 H51B 109.5 . . ?
N24 C52 C51 108.7(4) . . ?
N24 C52 H52A 109.9 . . ?
N24 C52 H52B 109.9 . . ?
C51 C52 H52A 109.9 . . ?
C51 C52 H52B 109.9 . . ?
H52A C52 H52B 108.3 . . ?
N15 C41 C42 111.1(4) . . ?
N15 C41 H41A 109.4 . . ?
N15 C41 H41B 109.4 . . ?
C42 C41 H41A 109.4 . . ?
C42 C41 H41B 109.4 . . ?
H41A C41 H41B 108.0 . . ?
N15 C31 C32 111.2(5) . . ?
N15 C31 H31A 109.4 . . ?
N15 C31 H31B 109.4 . . ?
C32 C31 H31A 109.4 . . ?
C32 C31 H31B 109.4 . . ?
H31A C31 H31B 108.0 . . ?
N28 C50 C49 109.7(4) . . ?
N28 C50 H50A 109.7 . . ?
N28 C50 H50B 109.7 . . ?
C49 C50 H50A 109.7 . . ?
C49 C50 H50B 109.7 . . ?
H50A C50 H50B 108.2 . . ?
N180 C370 C38 112.4(9) . . ?
C36 C370 N180 124.0(10) . . ?
C36 C370 C38 123.0(9) . . ?
F11 B1 F13 107.8(5) . . ?
F12 B1 F11 109.3(5) . . ?
F12 B1 F13 109.0(5) . . ?
F14 B1 F11 110.0(5) . . ?
F14 B1 F12 111.1(5) . . ?
F14 B1 F13 109.6(5) . . ?
F22 B2 F21 108.1(5) . . ?
F22 B2 F23 109.9(5) . . ?
F22 B2 F24 112.6(5) . . ?
F23 B2 F21 108.4(5) . . ?
F24 B2 F21 107.9(5) . . ?
F24 B2 F23 109.9(5) . . ?
F31 B3 F32B 99.1(7) . . ?
F31 B3 F33A 108.1(6) . . ?
F34B B3 F31 111.5(18) . . ?
F34B B3 F32B 99(2) . . ?
F33B B3 F31 113.6(9) . . ?
F33B B3 F34B 119.3(19) . . ?
F33B B3 F32B 111.4(14) . . ?
F34A B3 F31 111.8(12) . . ?
F34A B3 F32A 115.5(14) . . ?
F34A B3 F33A 105.1(13) . . ?
F32A B3 F31 110.9(6) . . ?
F32A B3 F33A 104.7(8) . . ?
F43 B4 F42 107.3(7) . . ?
F41 B4 F43 106.7(6) . . ?
F41 B4 F42 109.1(6) . . ?
F44 B4 F43 108.2(8) . . ?
F44 B4 F42 110.8(6) . . ?
F44 B4 F41 114.4(7) . . ?
F51 B5 F53 111.1(5) . . ?
F51 B5 F54 108.7(5) . . ?
F51 B5 F52 107.6(7) . . ?
F53 B5 F54 113.5(5) . . ?
F53 B5 F52 108.9(5) . . ?
F52 B5 F54 106.8(5) . . ?
F62 B6 F64A 100.1(7) . . ?
F62 B6 F63B 97.0(7) . . ?
F61 B6 F62 111.1(7) . . ?
F61 B6 F64A 103.9(7) . . ?
F61 B6 F63B 86.8(8) . . ?
F63A B6 F62 110.1(6) . . ?
F63A B6 F61 125.2(8) . . ?
F63A B6 F64A 102.8(8) . . ?
F64B B6 F62 136.1(12) . . ?
F64B B6 F61 107.9(9) . . ?
F64B B6 F63B 104.6(11) . . ?
H1C O1 H1D 104.3 . . ?
N02I C030 C033 178.7(8) . . ?
C030 C033 H03A 109.5 . . ?
C030 C033 H03B 109.5 . . ?
C030 C033 H03C 109.5 . . ?
H03A C033 H03B 109.5 . . ?
H03A C033 H03C 109.5 . . ?
H03B C033 H03C 109.5 . . ?
N6 Zn1 N2 98.6(4) . . ?
N6 Zn1 N110 97.2(8) . . ?
N6 Zn1 N300 146.3(8) . . ?
N6 Zn1 N700 69.9(8) . . ?
N10 Zn1 N6 110.0(5) . . ?
N10 Zn1 N2 111.0(5) . . ?
N10 Zn1 N110 73.7(8) . . ?
N10 Zn1 N300 103.5(8) . . ?
N10 Zn1 N700 157.7(7) . . ?
N2 Zn1 N700 90.7(7) . . ?
N110 Zn1 N2 160.6(8) . . ?
N110 Zn1 N700 84.1(9) . . ?
N300 Zn1 N2 72.0(10) . . ?
N300 Zn1 N110 88.6(12) . . ?
N300 Zn1 N700 77.8(10) . . ?
N5 Cu2 N9 112.1(6) . . ?
N5 Cu2 N13 120.7(7) . . ?
N5 Cu2 N14 79.1(4) . . ?
N9 Cu2 N14 78.9(4) . . ?
N13 Cu2 N9 116.1(7) . . ?
N13 Cu2 N14 78.4(4) . . ?
N300 N400 C700 112(3) . . ?
N120 N110 Zn1 124(2) . . ?
C140 N110 Zn1 125(3) . . ?
C140 N110 N120 111(3) . . ?
C640 N300 Zn1 122(3) . . ?
C640 N300 N400 118(3) . . ?
N400 N300 Zn1 120(3) . . ?
C270 N800 N700 115(3) . . ?
N800 N700 Zn1 123(2) . . ?
C240 N700 Zn1 121(2) . . ?
C240 N700 N800 115(3) . . ?
C170 N120 N110 119(3) . . ?
N170 C340 C33 116.3(9) . . ?
N170 C340 C35 122.2(10) . . ?
C35 C340 C33 121.1(9) . . ?
N18 C37 C38 115.6(4) . . ?
N18 C37 C36 120.0 . . ?
C36 C37 C38 122.8(4) . . ?
N17 N18 C37 120.0 . . ?
N18 N17 Zn04 125.6(3) . . ?
N18 N17 C34 120.0 . . ?
C34 N17 Zn04 113.5(3) . . ?
N17 C34 C33 115.5(4) . . ?
N17 C34 C35 120.0 . . ?
C35 C34 C33 123.3(4) . . ?
C340 C35 H35A 121.5 . . ?
C340 C35 C36 117.1(6) . . ?
C34 C35 H35 120.0 . . ?
C36 C35 C34 120.0 . . ?
C36 C35 H35A 121.5 . . ?
C36 C35 H35 120.0 . . ?
C370 C36 C35 115.9(6) . . ?
C370 C36 H36A 122.1 . . ?
C37 C36 H36 120.0 . . ?
C35 C36 C37 120.0 . . ?
C35 C36 H36A 122.1 . . ?
C35 C36 H36 120.0 . . ?
C45 C440 C43 120.9(8) . . ?
N210 C440 C45 123.6(9) . . ?
N210 C440 C43 115.5(9) . . ?
C46 C470 C48 116.9(8) . . ?
N220 C470 C46 127.1(9) . . ?
N220 C470 C48 115.5(8) . . ?
C26 C270 C28 115(2) . . ?
C26 C270 N800 128(3) . . ?
N800 C270 C28 115(2) . . ?
C25 C240 C23 118(2) . . ?
N700 C240 C25 133(3) . . ?
N700 C240 C23 108(2) . . ?
C16 C170 C18 116(2) . . ?
N120 C170 C16 125(3) . . ?
N120 C170 C18 120(3) . . ?
C15 C140 C13 119(3) . . ?
N110 C140 C15 135(4) . . ?
N110 C140 C13 103(3) . . ?

loop_
_geom_bond_atom_site_label_1
_geom_bond_atom_site_label_2
_geom_bond_distance
_geom_bond_site_symmetry_2
_geom_bond_publ_flag
Zn01 N5 2.110(4) . ?
Zn01 N9 2.138(4) . ?
Zn01 N13 2.150(4) . ?
Zn01 N12 2.187(3) . ?
Zn01 N8 2.165(3) . ?
Zn01 N4 2.263(3) . ?
Cu02 N6 2.021(4) . ?
Cu02 N10 2.032(4) . ?
Cu02 N1 2.321(4) . ?
Cu02 N2 1.989(5) . ?
N6 C22 1.464(6) . ?
N6 C23 1.264(6) . ?
N6 Zn1 2.178(10) . ?
N5 C8 1.263(7) . ?
N5 C9 1.460(6) . ?
N5 Cu2 1.965(14) . ?
N10 C13 1.267(7) . ?
N10 C12 1.466(6) . ?
N10 Zn1 1.985(11) . ?
N9 C28 1.263(7) . ?
N9 C29 1.461(6) . ?
N9 Cu2 2.005(14) . ?
N13 C18 1.272(6) . ?
N13 C19 1.448(7) . ?
N13 Cu2 2.000(14) . ?
N1 C1 1.473(7) . ?
N1 C21 1.464(6) . ?
N1 C11 1.457(7) . ?
N2 C3 1.277(7) . ?
N2 C2 1.467(6) . ?
N2 Zn1 2.298(10) . ?
N14 C20 1.463(7) . ?
N14 C10 1.458(6) . ?
N14 C30 1.462(6) . ?
N14 Cu2 2.402(9) . ?
N11 C14 1.3900 . ?
N11 N12 1.3900 . ?
C14 C15 1.3900 . ?
C14 C13 1.416(6) . ?
C15 H15 0.9500 . ?
C15 H15A 0.9500 . ?
C15 C16 1.3900 . ?
C15 C140 1.21(4) . ?
C16 H16 0.9500 . ?
C16 H16A 0.9500 . ?
C16 C17 1.3900 . ?
C16 C170 1.30(3) . ?
C17 N12 1.3900 . ?
C17 C18 1.412(6) . ?
C8 H8B 0.9500 . ?
C8 H8A 0.9500 . ?
C8 C700 1.65(3) . ?
C8 C7 1.420(6) . ?
C13 H13 0.9500 . ?
C13 H13A 0.9500 . ?
C13 C140 1.65(4) . ?
N8 C27 1.3900 . ?
N8 N7 1.3900 . ?
C27 C26 1.3900 . ?
C27 C28 1.422(6) . ?
C26 H26 0.9500 . ?
C26 H26A 0.9500 . ?
C26 C25 1.3900 . ?
C26 C270 1.32(3) . ?
C25 H25 0.9500 . ?
C25 H25A 0.9500 . ?
C25 C24 1.3900 . ?
C25 C240 1.28(3) . ?
C24 N7 1.3900 . ?
C24 C23 1.427(5) . ?
C28 H28 0.9500 . ?
C28 H28A 0.9500 . ?
C28 C270 1.65(3) . ?
C700 C6 1.33(3) . ?
C700 N400 1.35(4) . ?
C18 H18 0.9500 . ?
C18 H18A 0.9500 . ?
C18 C170 1.64(3) . ?
C12 H12A 0.9900 . ?
C12 H12B 0.9900 . ?
C12 C11 1.532(7) . ?
C22 H22A 0.9900 . ?
C22 H22B 0.9900 . ?
C22 C21 1.528(7) . ?
C9 H9A 0.9900 . ?
C9 H9B 0.9900 . ?
C9 C10 1.515(7) . ?
C1 H1A 0.9900 . ?
C1 H1B 0.9900 . ?
C1 C2 1.525(7) . ?
C3 H3A 0.9500 . ?
C3 H3B 0.9500 . ?
C3 C4 1.426(6) . ?
C3 C640 1.63(4) . ?
N4 C7 1.3900 . ?
N4 N3 1.3900 . ?
C7 C6 1.3900 . ?
C6 H6B 0.9500 . ?
C6 H6A 0.9500 . ?
C6 C5 1.3900 . ?
C5 H5A 0.9500 . ?
C5 H5B 0.9500 . ?
C5 C4 1.3900 . ?
C5 C640 1.33(3) . ?
C4 N3 1.3900 . ?
C19 H19A 0.9900 . ?
C19 H19B 0.9900 . ?
C19 C20 1.541(7) . ?
C21 H21A 0.9900 . ?
C21 H21B 0.9900 . ?
C23 H23 0.9500 . ?
C23 H23A 0.9500 . ?
C23 C240 1.62(3) . ?
C640 N300 1.24(5) . ?
C20 H20A 0.9900 . ?
C20 H20B 0.9900 . ?
C29 H29A 0.9900 . ?
C29 H29B 0.9900 . ?
C29 C30 1.514(7) . ?
C10 H10A 0.9900 . ?
C10 H10B 0.9900 . ?
C30 H30A 0.9900 . ?
C30 H30B 0.9900 . ?
C2 H2A 0.9900 . ?
C2 H2B 0.9900 . ?
C11 H11A 0.9900 . ?
C11 H11B 0.9900 . ?
Zn03 N27 2.154(5) . ?
Zn03 N23 2.170(5) . ?
Zn03 N19 2.151(5) . ?
Zn03 N220 2.189(9) . ?
Zn03 N260 2.207(9) . ?
Zn03 N180 2.212(8) . ?
Zn04 N16 2.152(5) . ?
Zn04 N24 2.127(5) . ?
Zn04 N20 2.156(5) . ?
Zn04 N21 2.175(4) . ?
Zn04 N25 2.147(4) . ?
Zn04 N17 2.138(4) . ?
Cu1 N16 1.955(5) . ?
Cu1 N24 1.997(5) . ?
Cu1 N15 2.336(5) . ?
Cu1 N20 1.976(5) . ?
Cu3 N27 1.970(5) . ?
Cu3 N23 1.998(5) . ?
Cu3 N19 2.017(5) . ?
Cu3 N28 2.380(4) . ?
N27 C59 1.476(6) . ?
N27 C58 1.262(6) . ?
N23 C49 1.463(6) . ?
N23 C48 1.258(7) . ?
N19 C39 1.466(7) . ?
N19 C38 1.252(7) . ?
N16 C33 1.266(7) . ?
N16 C32 1.470(7) . ?
N24 C53 1.273(7) . ?
N24 C52 1.469(6) . ?
N28 C60 1.460(6) . ?
N28 C40 1.458(6) . ?
N28 C50 1.470(6) . ?
N15 C51 1.460(7) . ?
N15 C41 1.457(8) . ?
N15 C31 1.467(7) . ?
N20 C43 1.262(7) . ?
N20 C42 1.462(7) . ?
N250 N260 1.324(12) . ?
N250 C540 1.319(13) . ?
N22 N21 1.3900 . ?
N22 C47 1.3900 . ?
N21 C44 1.3900 . ?
C44 C45 1.3900 . ?
C44 C43 1.467(7) . ?
C45 H45 0.9500 . ?
C45 H45A 0.9500 . ?
C45 C46 1.3900 . ?
C45 C440 1.414(12) . ?
C46 H46 0.9500 . ?
C46 H46A 0.9500 . ?
C46 C47 1.3900 . ?
C46 C470 1.358(12) . ?
C47 C48 1.427(6) . ?
N220 N210 1.339(12) . ?
N220 C470 1.290(14) . ?
N210 C440 1.331(14) . ?
N260 C570 1.298(13) . ?
N170 N180 1.333(12) . ?
N170 C340 1.276(15) . ?
N180 C370 1.298(14) . ?
N25 N26 1.3900 . ?
N25 C54 1.3900 . ?
N26 C57 1.3900 . ?
C57 C56 1.3900 . ?
C57 C58 1.438(6) . ?
C56 H56 0.9500 . ?
C56 H56A 0.9500 . ?
C56 C55 1.3900 . ?
C56 C570 1.363(11) . ?
C55 H55 0.9500 . ?
C55 H55A 0.9500 . ?
C55 C54 1.3900 . ?
C55 C540 1.409(11) . ?
C54 C53 1.417(6) . ?
C60 H60A 0.9900 . ?
C60 H60B 0.9900 . ?
C60 C59 1.522(7) . ?
C59 H59A 0.9900 . ?
C59 H59B 0.9900 . ?
C540 C53 1.525(11) . ?
C58 H58 0.9500 . ?
C58 H58A 0.9500 . ?
C58 C570 1.512(11) . ?
C39 H39A 0.9900 . ?
C39 H39B 0.9900 . ?
C39 C40 1.524(7) . ?
C53 H53 0.9500 . ?
C53 H53A 0.9500 . ?
C49 H49A 0.9900 . ?
C49 H49B 0.9900 . ?
C49 C50 1.525(7) . ?
C43 H43 0.9500 . ?
C43 H43A 0.9500 . ?
C43 C440 1.483(12) . ?
C40 H40A 0.9900 . ?
C40 H40B 0.9900 . ?
C33 H33A 0.9500 . ?
C33 H33 0.9500 . ?
C33 C340 1.520(13) . ?
C33 C34 1.449(7) . ?
C48 H48 0.9500 . ?
C48 H48A 0.9500 . ?
C48 C470 1.556(12) . ?
C42 H42A 0.9900 . ?
C42 H42B 0.9900 . ?
C42 C41 1.524(8) . ?
C32 H32A 0.9900 . ?
C32 H32B 0.9900 . ?
C32 C31 1.521(8) . ?
C38 H38A 0.9500 . ?
C38 H38 0.9500 . ?
C38 C370 1.569(12) . ?
C38 C37 1.423(7) . ?
C51 H51A 0.9900 . ?
C51 H51B 0.9900 . ?
C51 C52 1.527(8) . ?
C52 H52A 0.9900 . ?
C52 H52B 0.9900 . ?
C41 H41A 0.9900 . ?
C41 H41B 0.9900 . ?
C31 H31A 0.9900 . ?
C31 H31B 0.9900 . ?
C50 H50A 0.9900 . ?
C50 H50B 0.9900 . ?
C370 C36 1.236(13) . ?
F11 B1 1.395(7) . ?
F12 B1 1.388(7) . ?
F13 B1 1.412(7) . ?
F14 B1 1.380(7) . ?
F21 B2 1.397(7) . ?
F22 B2 1.368(7) . ?
F23 B2 1.379(7) . ?
F24 B2 1.373(7) . ?
F31 B3 1.398(7) . ?
B3 F34B 1.31(3) . ?
B3 F32B 1.441(16) . ?
B3 F33B 1.233(14) . ?
B3 F34A 1.32(2) . ?
B3 F32A 1.374(10) . ?
B3 F33A 1.443(11) . ?
F43 B4 1.386(11) . ?
F42 B4 1.387(8) . ?
F41 B4 1.367(9) . ?
B4 F44 1.339(9) . ?
F51 B5 1.360(8) . ?
F53 B5 1.361(7) . ?
F54 B5 1.374(7) . ?
B5 F52 1.364(8) . ?
F62 B6 1.358(9) . ?
F61 B6 1.346(9) . ?
F63A B6 1.338(10) . ?
F64A B6 1.592(14) . ?
B6 F63B 1.691(15) . ?
B6 F64B 1.138(14) . ?
O1 H1C 0.8527 . ?
O1 H1D 0.8490 . ?
N02I C030 1.117(8) . ?
C030 C033 1.460(9) . ?
C033 H03A 0.9800 . ?
C033 H03B 0.9800 . ?
C033 H03C 0.9800 . ?
Zn1 N110 2.25(3) . ?
Zn1 N300 2.21(4) . ?
Zn1 N700 2.32(3) . ?
N400 N300 1.28(4) . ?
N110 N120 1.37(4) . ?
N110 C140 1.09(4) . ?
N800 N700 1.33(4) . ?
N800 C270 1.33(4) . ?
N700 C240 1.24(4) . ?
N120 C170 1.21(4) . ?
C340 C35 1.347(13) . ?
C37 N18 1.3900 . ?
C37 C36 1.3900 . ?
N18 N17 1.3900 . ?
N17 C34 1.3900 . ?
C34 C35 1.3900 . ?
C35 H35A 0.9500 . ?
C35 H35 0.9500 . ?
C35 C36 1.3900 . ?
C36 H36A 0.9500 . ?
C36 H36 0.9500 . ?

loop_
_geom_torsion_atom_site_label_1
_geom_torsion_atom_site_label_2
_geom_torsion_atom_site_label_3
_geom_torsion_atom_site_label_4
_geom_torsion
_geom_torsion_site_symmetry_1
_geom_torsion_site_symmetry_2
_geom_torsion_site_symmetry_3
_geom_torsion_site_symmetry_4
_geom_torsion_publ_flag
Zn01 N5 C8 C7 -3.2(6) . . . . ?
Zn01 N5 C9 C10 -61.7(5) . . . . ?
Zn01 N9 C28 C27 3.0(6) . . . . ?
Zn01 N9 C29 C30 -56.5(5) . . . . ?
Zn01 N13 C18 C17 -0.6(6) . . . . ?
Zn01 N13 C19 C20 -58.4(5) . . . . ?
Zn01 N8 C27 C26 175.1(2) . . . . ?
Zn01 N8 C27 C28 1.0(3) . . . . ?
Zn01 N8 N7 C24 -174.7(2) . . . . ?
Zn01 N4 C7 C8 9.9(3) . . . . ?
Zn01 N4 C7 C6 -177.6(2) . . . . ?
Zn01 N4 N3 C4 177.2(3) . . . . ?
Cu02 N6 C22 C21 -46.2(5) . . . . ?
Cu02 N6 C23 C24 -16.2(7) . . . . ?
Cu02 N10 C13 C14 -19.1(7) . . . . ?
Cu02 N10 C12 C11 -49.5(5) . . . . ?
Cu02 N1 C1 C2 -34.8(4) . . . . ?
Cu02 N1 C21 C22 -32.9(5) . . . . ?
Cu02 N1 C11 C12 -31.2(5) . . . . ?
Cu02 N2 C3 C4 -7.8(8) . . . . ?
Cu02 N2 C2 C1 -43.5(5) . . . . ?
N6 C22 C21 N1 54.5(6) . . . . ?
N6 C23 C240 C25 158.1(14) . . . . ?
N6 C23 C240 N700 -21.6(16) . . . . ?
N5 C8 C700 C6 157.9(10) . . . . ?
N5 C8 C700 N400 -19.5(18) . . . . ?
N5 C8 C7 N4 -5.1(6) . . . . ?
N5 C8 C7 C6 -177.0(4) . . . . ?
N5 C9 C10 N14 54.0(6) . . . . ?
N10 C13 C140 C15 156.6(19) . . . . ?
N10 C13 C140 N110 -8(3) . . . . ?
N10 C12 C11 N1 54.4(6) . . . . ?
N9 C28 C270 C26 158.4(12) . . . . ?
N9 C28 C270 N800 -11.8(19) . . . . ?
N9 C29 C30 N14 54.3(5) . . . . ?
N13 C18 C170 C16 166.0(10) . . . . ?
N13 C18 C170 N120 -11(2) . . . . ?
N13 C19 C20 N14 55.2(6) . . . . ?
N1 C1 C2 N2 53.9(5) . . . . ?
N2 C3 C4 C5 136.1(4) . . . . ?
N2 C3 C4 N3 -32.3(6) . . . . ?
N2 C3 C640 C5 158.5(13) . . . . ?
N2 C3 C640 N300 -12.1(18) . . . . ?
N11 C14 C15 C16 0.0 . . . . ?
N11 C14 C13 N10 -31.0(6) . . . . ?
C14 N11 N12 Zn01 -176.2(2) . . . . ?
C14 N11 N12 C17 0.0 . . . . ?
C14 C15 C16 C17 0.0 . . . . ?
C15 C14 C13 N10 143.6(4) . . . . ?
C15 C16 C17 N12 0.0 . . . . ?
C15 C16 C17 C18 174.3(4) . . . . ?
C15 C16 C170 C18 -167.8(9) . . . . ?
C15 C16 C170 N120 9(2) . . . . ?
C16 C15 C140 C13 173.3(15) . . . . ?
C16 C15 C140 N110 -28(5) . . . . ?
C16 C17 N12 Zn01 176.6(2) . . . . ?
C16 C17 N12 N11 0.0 . . . . ?
C16 C17 C18 N13 -175.3(3) . . . . ?
N12 N11 C14 C15 0.0 . . . . ?
N12 N11 C14 C13 174.8(4) . . . . ?
N12 C17 C18 N13 -0.7(6) . . . . ?
C8 N5 C9 C10 110.7(5) . . . . ?
C8 C700 C6 C5 -164.2(9) . . . . ?
C8 C700 N400 N300 158.0(16) . . . . ?
C8 C7 C6 C5 171.4(4) . . . . ?
C13 N10 C12 C11 115.4(5) . . . . ?
C13 C14 C15 C16 -174.4(4) . . . . ?
N8 C27 C26 C25 0.0 . . . . ?
N8 C27 C28 N9 -2.6(6) . . . . ?
C27 N8 N7 C24 0.0 . . . . ?
C27 C26 C25 C24 0.0 . . . . ?
C26 C27 C28 N9 -176.3(4) . . . . ?
C26 C25 C24 N7 0.0 . . . . ?
C26 C25 C24 C23 -171.8(4) . . . . ?
C26 C25 C240 C23 167.2(12) . . . . ?
C26 C25 C240 N700 -13(3) . . . . ?
C25 C26 C270 C28 -162.8(11) . . . . ?
C25 C26 C270 N800 6(2) . . . . ?
C25 C24 N7 N8 0.0 . . . . ?
C25 C24 C23 N6 133.8(4) . . . . ?
N7 N8 C27 C26 0.0 . . . . ?
N7 N8 C27 C28 -174.1(4) . . . . ?
N7 C24 C23 N6 -38.4(6) . . . . ?
C28 N9 C29 C30 121.2(5) . . . . ?
C28 C27 C26 C25 173.2(4) . . . . ?
C700 C6 C5 C640 5.1(14) . . . . ?
C700 N400 N300 C640 5.6(19) . . . . ?
C700 N400 N300 Zn1 178.1(16) . . . . ?
C18 N13 C19 C20 114.4(5) . . . . ?
C18 C17 N12 Zn01 1.6(3) . . . . ?
C18 C17 N12 N11 -175.0(4) . . . . ?
C12 N10 C13 C14 179.5(4) . . . . ?
C12 N10 C13 C140 -169.5(14) . . . . ?
C22 N6 C23 C24 178.2(4) . . . . ?
C22 N6 C23 C240 -166.5(10) . . . . ?
C9 N5 C8 C700 162.1(10) . . . . ?
C9 N5 C8 C7 -175.9(4) . . . . ?
C1 N1 C21 C22 -144.0(4) . . . . ?
C1 N1 C11 C12 80.8(5) . . . . ?
C3 N2 C2 C1 128.5(5) . . . . ?
C3 C4 N3 N4 168.8(4) . . . . ?
C3 C640 N300 Zn1 9(2) . . . . ?
C3 C640 N300 N400 -178(2) . . . . ?
N4 C7 C6 C5 0.0 . . . . ?
C7 N4 N3 C4 0.0 . . . . ?
C7 C6 C5 C4 0.0 . . . . ?
C6 C700 N400 N300 -19(3) . . . . ?
C6 C5 C4 C3 -168.0(4) . . . . ?
C6 C5 C4 N3 0.0 . . . . ?
C6 C5 C640 C3 172.6(11) . . . . ?
C6 C5 C640 N300 -19(3) . . . . ?
C5 C4 N3 N4 0.0 . . . . ?
C5 C640 N300 Zn1 -159(2) . . . . ?
C5 C640 N300 N400 13(2) . . . . ?
N3 N4 C7 C8 -172.5(4) . . . . ?
N3 N4 C7 C6 0.0 . . . . ?
C19 N13 C18 C17 -173.9(4) . . . . ?
C19 N13 C18 C170 170.2(9) . . . . ?
C21 N1 C1 C2 76.9(5) . . . . ?
C21 N1 C11 C12 -144.1(4) . . . . ?
C23 N6 C22 C21 122.2(5) . . . . ?
C23 C24 N7 N8 172.6(3) . . . . ?
C20 N14 C10 C9 85.9(5) . . . . ?
C20 N14 C30 C29 -144.3(4) . . . . ?
C29 N9 C28 C27 -174.9(4) . . . . ?
C29 N9 C28 C270 163.9(11) . . . . ?
C10 N14 C20 C19 -143.9(4) . . . . ?
C10 N14 C30 C29 81.8(5) . . . . ?
C30 N14 C20 C19 82.0(5) . . . . ?
C30 N14 C10 C9 -140.1(4) . . . . ?
C2 N2 C3 C4 -178.2(4) . . . . ?
C2 N2 C3 C640 -164.2(11) . . . . ?
C11 N1 C1 C2 -148.7(4) . . . . ?
C11 N1 C21 C22 81.1(5) . . . . ?
Zn03 N27 C59 C60 59.5(5) . . . . ?
Zn03 N27 C58 C570 -3.6(7) . . . . ?
Zn03 N23 C49 C50 56.8(5) . . . . ?
Zn03 N23 C48 C470 -10.0(8) . . . . ?
Zn03 N19 C39 C40 63.2(5) . . . . ?
Zn03 N19 C38 C370 2.4(8) . . . . ?
Zn03 N220 N210 C440 163.0(8) . . . . ?
Zn03 N220 C470 C46 -177.1(8) . . . . ?
Zn03 N220 C470 C48 10.3(11) . . . . ?
Zn03 N260 C570 C56 169.4(7) . . . . ?
Zn03 N260 C570 C58 -5.1(11) . . . . ?
Zn03 N180 C370 C38 -11.3(11) . . . . ?
Zn03 N180 C370 C36 160.5(8) . . . . ?
Zn04 N16 C33 C34 -10.5(7) . . . . ?
Zn04 N16 C32 C31 54.5(6) . . . . ?
Zn04 N24 C53 C54 -7.3(7) . . . . ?
Zn04 N24 C52 C51 59.9(5) . . . . ?
Zn04 N20 C43 C44 -5.7(7) . . . . ?
Zn04 N20 C42 C41 60.3(5) . . . . ?
Zn04 N21 C44 C45 163.8(4) . . . . ?
Zn04 N21 C44 C43 -30.3(4) . . . . ?
Zn04 N25 N26 C57 -175.7(4) . . . . ?
Zn04 N25 C54 C55 176.2(4) . . . . ?
Zn04 N25 C54 C53 -14.5(4) . . . . ?
Zn04 N17 C34 C33 -2.1(4) . . . . ?
Zn04 N17 C34 C35 -169.8(4) . . . . ?
Cu1 N16 C33 C340 18.0(10) . . . . ?
Cu1 N16 C32 C31 48.3(6) . . . . ?
Cu1 N24 C53 C540 22.3(9) . . . . ?
Cu1 N24 C52 C51 51.9(5) . . . . ?
Cu1 N15 C51 C52 29.7(5) . . . . ?
Cu1 N15 C41 C42 29.0(5) . . . . ?
Cu1 N15 C31 C32 33.1(5) . . . . ?
Cu1 N20 C43 C440 27.8(10) . . . . ?
Cu1 N20 C42 C41 50.7(5) . . . . ?
Cu3 N27 C59 C60 52.5(4) . . . . ?
Cu3 N27 C58 C57 21.1(7) . . . . ?
Cu3 N23 C49 C50 49.2(4) . . . . ?
Cu3 N23 C48 C47 17.6(9) . . . . ?
Cu3 N19 C39 C40 55.2(5) . . . . ?
Cu3 N19 C38 C37 34.2(9) . . . . ?
Cu3 N28 C60 C59 27.2(4) . . . . ?
Cu3 N28 C40 C39 29.7(5) . . . . ?
Cu3 N28 C50 C49 33.1(4) . . . . ?
N27 C58 C570 N260 5.9(11) . . . . ?
N27 C58 C570 C56 -168.9(7) . . . . ?
N23 C49 C50 N28 -56.1(5) . . . . ?
N23 C48 C470 C46 -173.7(7) . . . . ?
N23 C48 C470 N220 -0.3(12) . . . . ?
N19 C39 C40 N28 -56.5(5) . . . . ?
N19 C38 C370 N180 6.1(12) . . . . ?
N19 C38 C370 C36 -165.7(9) . . . . ?
N19 C38 C37 N18 25.6(8) . . . . ?
N19 C38 C37 C36 -140.1(5) . . . . ?
N16 C33 C340 N170 27.6(13) . . . . ?
N16 C33 C340 C35 -159.8(8) . . . . ?
N16 C33 C34 N17 8.5(7) . . . . ?
N16 C33 C34 C35 175.7(4) . . . . ?
N16 C32 C31 N15 -56.0(7) . . . . ?
N28 C60 C59 N27 -52.9(5) . . . . ?
N15 C51 C52 N24 -54.7(6) . . . . ?
N20 C43 C440 C45 -143.9(8) . . . . ?
N20 C43 C440 N210 37.6(13) . . . . ?
N20 C42 C41 N15 -53.4(6) . . . . ?
N250 N260 C570 C56 -13.8(15) . . . . ?
N250 N260 C570 C58 171.7(7) . . . . ?
N250 C540 C53 N24 25.8(12) . . . . ?
N22 N21 C44 C45 0.0 . . . . ?
N22 N21 C44 C43 165.9(5) . . . . ?
N22 C47 C48 N23 14.8(7) . . . . ?
N21 N22 C47 C46 0.0 . . . . ?
N21 N22 C47 C48 -164.6(5) . . . . ?
N21 C44 C45 C46 0.0 . . . . ?
N21 C44 C43 N20 25.0(6) . . . . ?
C44 C45 C46 C47 0.0 . . . . ?
C45 C44 C43 N20 -169.7(4) . . . . ?
C45 C46 C47 N22 0.0 . . . . ?
C45 C46 C47 C48 163.1(6) . . . . ?
C45 C46 C470 N220 14.1(13) . . . . ?
C45 C46 C470 C48 -173.4(6) . . . . ?
C46 C45 C440 N210 -10.4(13) . . . . ?
C46 C45 C440 C43 171.1(7) . . . . ?
C46 C47 C48 N23 -149.2(5) . . . . ?
C47 N22 N21 Zn04 -160.5(4) . . . . ?
C47 N22 N21 C44 0.0 . . . . ?
N220 N210 C440 C45 9.2(15) . . . . ?
N220 N210 C440 C43 -172.3(8) . . . . ?
N210 N220 C470 C46 -16.2(16) . . . . ?
N210 N220 C470 C48 171.2(8) . . . . ?
N260 N250 C540 C55 11.1(15) . . . . ?
N260 N250 C540 C53 -171.5(8) . . . . ?
N170 N180 C370 C38 166.9(8) . . . . ?
N170 N180 C370 C36 -21.3(16) . . . . ?
N170 C340 C35 C36 -17.5(14) . . . . ?
N180 N170 C340 C33 -172.5(8) . . . . ?
N180 N170 C340 C35 15.0(16) . . . . ?
N180 C370 C36 C35 18.1(14) . . . . ?
N25 N26 C57 C56 0.0 . . . . ?
N25 N26 C57 C58 -170.2(5) . . . . ?
N25 C54 C53 N24 14.7(7) . . . . ?
N26 N25 C54 C55 0.0 . . . . ?
N26 N25 C54 C53 169.3(5) . . . . ?
N26 C57 C56 C55 0.0 . . . . ?
N26 C57 C58 N27 20.2(6) . . . . ?
C57 C56 C55 C54 0.0 . . . . ?
C56 C57 C58 N27 -149.7(4) . . . . ?
C56 C55 C54 N25 0.0 . . . . ?
C56 C55 C54 C53 -167.8(6) . . . . ?
C56 C55 C540 N250 -10.9(12) . . . . ?
C56 C55 C540 C53 171.7(6) . . . . ?
C55 C56 C570 N260 13.2(13) . . . . ?
C55 C56 C570 C58 -172.5(6) . . . . ?
C55 C54 C53 N24 -176.8(4) . . . . ?
C55 C540 C53 N24 -156.6(7) . . . . ?
C54 N25 N26 C57 0.0 . . . . ?
C60 N28 C40 C39 -83.5(5) . . . . ?
C60 N28 C50 C49 145.2(4) . . . . ?
C59 N27 C58 C57 -173.1(4) . . . . ?
C59 N27 C58 C570 171.9(6) . . . . ?
C540 N250 N260 Zn03 177.8(7) . . . . ?
C540 N250 N260 C570 1.3(14) . . . . ?
C58 N27 C59 C60 -115.7(5) . . . . ?
C58 C57 C56 C55 169.5(5) . . . . ?
C39 N19 C38 C370 173.5(6) . . . . ?
C39 N19 C38 C37 -166.8(5) . . . . ?
C53 N24 C52 C51 -115.2(5) . . . . ?
C49 N23 C48 C47 -168.6(5) . . . . ?
C49 N23 C48 C470 172.3(6) . . . . ?
C570 C56 C55 C540 -1.1(8) . . . . ?
C43 N20 C42 C41 -112.3(6) . . . . ?
C43 C44 C45 C46 -164.5(6) . . . . ?
C40 N28 C60 C59 141.0(4) . . . . ?
C40 N28 C50 C49 -80.4(5) . . . . ?
C33 N16 C32 C31 -122.5(6) . . . . ?
C33 C340 C35 C36 170.3(7) . . . . ?
C33 C34 C35 C36 -166.6(6) . . . . ?
C48 N23 C49 C50 -125.7(5) . . . . ?
C42 N20 C43 C44 167.5(5) . . . . ?
C42 N20 C43 C440 -172.4(7) . . . . ?
C32 N16 C33 C340 -173.4(7) . . . . ?
C32 N16 C33 C34 166.8(5) . . . . ?
C38 N19 C39 C40 -107.3(6) . . . . ?
C38 C370 C36 C35 -170.9(7) . . . . ?
C38 C37 N18 N17 -166.1(5) . . . . ?
C38 C37 C36 C35 165.1(6) . . . . ?
C51 N15 C41 C42 -84.3(6) . . . . ?
C51 N15 C31 C32 144.9(5) . . . . ?
C52 N24 C53 C54 168.2(5) . . . . ?
C52 N24 C53 C540 -173.5(6) . . . . ?
C41 N15 C51 C52 142.7(5) . . . . ?
C41 N15 C31 C32 -78.2(6) . . . . ?
C31 N15 C51 C52 -80.5(6) . . . . ?
C31 N15 C41 C42 138.8(5) . . . . ?
C50 N28 C60 C59 -84.4(5) . . . . ?
C50 N28 C40 C39 142.1(4) . . . . ?
Zn1 N6 C22 C21 -58.0(6) . . . . ?
Zn1 N6 C23 C240 13.7(12) . . . . ?
Zn1 N10 C13 C140 1.3(15) . . . . ?
Zn1 N10 C12 C11 -54.5(6) . . . . ?
Zn1 N2 C3 C640 9.2(12) . . . . ?
Zn1 N2 C2 C1 -44.5(6) . . . . ?
Zn1 N110 N120 C170 171.6(17) . . . . ?
Zn1 N110 C140 C15 -150(3) . . . . ?
Zn1 N110 C140 C13 11(3) . . . . ?
Zn1 N700 C240 C25 -160(2) . . . . ?
Zn1 N700 C240 C23 20.0(17) . . . . ?
Cu2 N5 C8 C700 -35.4(12) . . . . ?
Cu2 N5 C9 C10 -54.7(6) . . . . ?
Cu2 N9 C28 C270 -26.0(13) . . . . ?
Cu2 N9 C29 C30 -50.4(6) . . . . ?
Cu2 N13 C18 C170 -25.7(11) . . . . ?
Cu2 N13 C19 C20 -51.8(6) . . . . ?
Cu2 N14 C20 C19 -31.5(6) . . . . ?
Cu2 N14 C10 C9 -27.2(6) . . . . ?
Cu2 N14 C30 C29 -30.7(6) . . . . ?
N400 C700 C6 C5 13(2) . . . . ?
N110 N120 C170 C16 -9(4) . . . . ?
N110 N120 C170 C18 168(2) . . . . ?
N800 N700 C240 C25 12(2) . . . . ?
N800 N700 C240 C23 -168.6(18) . . . . ?
N700 N800 C270 C26 -7.4(19) . . . . ?
N700 N800 C270 C28 161.2(19) . . . . ?
N120 N110 C140 C15 28(5) . . . . ?
N120 N110 C140 C13 -171(2) . . . . ?
C340 N170 N180 Zn03 -178.5(8) . . . . ?
C340 N170 N180 C370 3.5(14) . . . . ?
C340 C35 C36 C370 0.8(9) . . . . ?
C37 N18 N17 Zn04 168.4(4) . . . . ?
C37 N18 N17 C34 0.0 . . . . ?
N18 C37 C36 C35 0.0 . . . . ?
N18 N17 C34 C33 167.6(5) . . . . ?
N18 N17 C34 C35 0.0 . . . . ?
N17 C34 C35 C36 0.0 . . . . ?
C34 C35 C36 C37 0.0 . . . . ?
C36 C37 N18 N17 0.0 . . . . ?
C440 C45 C46 C470 -0.8(8) . . . . ?
C470 N220 N210 C440 3.4(14) . . . . ?
C270 C26 C25 C240 3.3(19) . . . . ?
C270 N800 N700 Zn1 170.5(16) . . . . ?
C270 N800 N700 C240 -0.7(12) . . . . ?
C140 C15 C16 C170 5.5(18) . . . . ?
C140 N110 N120 C170 -7(4) . . . . ?
